data_7152863
loop_
_publ_author_name
'Hu, Jian-Yong'
'Paudel, Arjun'
'Seto, Nobuyuki'
'Feng, Xing'
'Era, Masanao'
'Matsumoto, Taisuke'
'Tanaka, Junji'
'Elsegood, Mark R. J.'
'Redshaw, Carl'
'Yamato, Takehiko'

_publ_section_title
;
 Pyrene-cored blue-light emitting [4]helicenes: synthesis, crystal
 structures, and photophysical properties.
;
_journal_issue 13
_journal_name_full 'Organic &amp; biomolecular chemistry'
_journal_page_first 2186
_journal_page_last 2197
_journal_paper_doi 10.1039/c3ob27320b
_journal_volume 11
_journal_year 2013
_chemical_formula_moiety 'C42 H38 O2'
_chemical_formula_sum 'C42 H38 O2'
_chemical_formula_weight 574.72
_space_group_IT_number 2
_symmetry_cell_setting triclinic
_symmetry_space_group_name_Hall '-P 1'
_symmetry_space_group_name_H-M 'P -1'
_atom_sites_solution_hydrogens geom
_atom_sites_solution_primary 'charge flipping'
_atom_sites_solution_secondary difmap
_audit_creation_method SHELXL-97
_cell_angle_alpha 72.507(5)
_cell_angle_beta 85.489(6)
_cell_angle_gamma 89.879(6)
_cell_formula_units_Z 8
_cell_length_a 10.1439(9)
_cell_length_b 20.8219(16)
_cell_length_c 30.084(3)
_cell_measurement_reflns_used 9996
_cell_measurement_temperature 150(2)
_cell_measurement_theta_max 25.75
_cell_measurement_theta_min 2.58
_cell_volume 6040.0(9)
_computing_cell_refinement 'Bruker SAINT'
_computing_data_collection 'Bruker APEX 2'
_computing_data_reduction 'Bruker SAINT'
_computing_molecular_graphics 'Bruker SHELXTL'
_computing_publication_material 'Bruker SHELXTL and local programs'
_computing_structure_refinement 'SHELXL-97 (Sheldrick, 2008)'
_computing_structure_solution Superflip
_diffrn_ambient_temperature 150(2)
_diffrn_measured_fraction_theta_full 0.981
_diffrn_measured_fraction_theta_max 0.981
_diffrn_measurement_device_type 'Bruker APEX 2 CCD diffractometer'
_diffrn_measurement_method '\w rotation with narrow frames'
_diffrn_radiation_monochromator 'silicon 111'
_diffrn_radiation_source 'ALS Station 11.3.1'
_diffrn_radiation_type synchrotron
_diffrn_radiation_wavelength 0.7749
_diffrn_reflns_av_R_equivalents 0.0809
_diffrn_reflns_av_sigmaI/netI 0.0638
_diffrn_reflns_limit_h_max 11
_diffrn_reflns_limit_h_min -11
_diffrn_reflns_limit_k_max 23
_diffrn_reflns_limit_k_min -23
_diffrn_reflns_limit_l_max 34
_diffrn_reflns_limit_l_min -34
_diffrn_reflns_number 95933
_diffrn_reflns_theta_full 26.42
_diffrn_reflns_theta_max 26.42
_diffrn_reflns_theta_min 2.20
_diffrn_standards_decay_% 0
_diffrn_standards_number 0
_exptl_absorpt_coefficient_mu 0.076
_exptl_absorpt_correction_T_max 0.999
_exptl_absorpt_correction_T_min 0.981
_exptl_absorpt_correction_type multi-scan
_exptl_absorpt_process_details 'SADABS v2008/1, Sheldrick, G.M., (2008)'
_exptl_crystal_colour colourless
_exptl_crystal_density_diffrn 1.264
_exptl_crystal_density_method 'not measured'
_exptl_crystal_description needle
_exptl_crystal_F_000 2448
_exptl_crystal_size_max 0.25
_exptl_crystal_size_mid 0.03
_exptl_crystal_size_min 0.01
_refine_diff_density_max 0.307
_refine_diff_density_min -0.332
_refine_diff_density_rms 0.066
_refine_ls_extinction_coef 0.0013(3)
_refine_ls_extinction_expression Fc^*^=kFc[1+0.001xFc^2^\l^3^/sin(2\q)]^-1/4^
_refine_ls_extinction_method SHELXL
_refine_ls_goodness_of_fit_ref 1.061
_refine_ls_hydrogen_treatment constr
_refine_ls_matrix_type full
_refine_ls_number_parameters 1643
_refine_ls_number_reflns 18813
_refine_ls_number_restraints 98
_refine_ls_restrained_S_all 1.059
_refine_ls_R_factor_all 0.1079
_refine_ls_R_factor_gt 0.0752
_refine_ls_shift/su_max 0.000
_refine_ls_shift/su_mean 0.000
_refine_ls_structure_factor_coef Fsqd
_refine_ls_weighting_details 'calc w=1/[\s^2^(Fo^2^)+(0.0944P)^2^+6.1442P] where P=(Fo^2^+2Fc^2^)/3'
_refine_ls_weighting_scheme calc
_refine_ls_wR_factor_gt 0.1907
_refine_ls_wR_factor_ref 0.2123
_reflns_number_gt 12842
_reflns_number_total 18813
_reflns_threshold_expression I>2\s(I)
_cod_data_source_file c3ob27320b.txt
_cod_data_source_block 9
_cod_depositor_comments
;
The following automatic conversions were performed:

data name '_iucr_refine_instruction_details' was replaced with
'_iucr_refine_instructions_details' as specified in the replacement
file 'data/replacement-values/replacement_tags.lst'.

Automatic conversion script
Id: cif_correct_tags 9268 2022-04-12 08:56:07Z antanas 
;
_cod_original_sg_symbol_H-M P-1
_cod_database_code 7152863

loop_
_symmetry_equiv_pos_as_xyz
'x, y, z'
'-x, -y, -z'

loop_
_atom_site_label
_atom_site_type_symbol
_atom_site_fract_x
_atom_site_fract_y
_atom_site_fract_z
_atom_site_U_iso_or_equiv
_atom_site_adp_type
_atom_site_occupancy
_atom_site_symmetry_multiplicity
_atom_site_calc_flag
_atom_site_refinement_flags
_atom_site_disorder_assembly
_atom_site_disorder_group
C1 C 0.2916(3) 0.21733(16) 0.25912(12) 0.0293(8) Uani 1 1 d . . .
C2 C 0.2923(3) 0.22187(16) 0.21090(11) 0.0286(7) Uani 1 1 d . . .
C3 C 0.1990(3) 0.26147(16) 0.18337(11) 0.0298(8) Uani 1 1 d . . .
C4 C 0.1711(4) 0.24755(16) 0.14231(12) 0.0327(8) Uani 1 1 d . . .
H4 H 0.1051 0.2727 0.1242 0.039 Uiso 1 1 calc R . .
C5 C 0.2360(3) 0.19859(16) 0.12704(12) 0.0310(8) Uani 1 1 d . . .
C6 C 0.3399(3) 0.16689(16) 0.15161(11) 0.0302(8) Uani 1 1 d . . .
H6 H 0.3897 0.1357 0.1402 0.036 Uiso 1 1 calc R . .
C7 C 0.3744(3) 0.17889(16) 0.19248(11) 0.0288(7) Uani 1 1 d . . .
C8 C 0.4813(3) 0.14464(16) 0.21914(11) 0.0292(7) Uani 1 1 d . . .
C9 C 0.5920(3) 0.11570(16) 0.19827(12) 0.0313(8) Uani 1 1 d . . .
C10 C 0.6289(3) 0.13377(16) 0.15000(12) 0.0335(8) Uani 1 1 d . . .
H10 H 0.5806 0.1670 0.1290 0.040 Uiso 1 1 calc R . .
C11 C 0.7352(4) 0.10362(17) 0.13268(13) 0.0365(9) Uani 1 1 d . . .
C12 C 0.8073(4) 0.05549(18) 0.16287(14) 0.0406(9) Uani 1 1 d . . .
H12 H 0.8769 0.0336 0.1506 0.049 Uiso 1 1 calc R . .
C13 C 0.7795(4) 0.03950(18) 0.20954(15) 0.0414(9) Uani 1 1 d . . .
H13 H 0.8316 0.0074 0.2299 0.050 Uiso 1 1 calc R . .
C14 C 0.6729(3) 0.07017(16) 0.22864(13) 0.0331(8) Uani 1 1 d . . .
C15 C 0.6532(4) 0.05777(17) 0.27724(13) 0.0369(9) Uani 1 1 d . . .
H15 H 0.7027 0.0243 0.2975 0.044 Uiso 1 1 calc R . .
C16 C 0.5634(3) 0.09356(17) 0.29520(13) 0.0345(8) Uani 1 1 d . . .
H16 H 0.5595 0.0892 0.3276 0.041 Uiso 1 1 calc R . .
C17 C 0.4755(3) 0.13717(16) 0.26694(12) 0.0307(8) Uani 1 1 d . . .
C18 C 0.3759(3) 0.17252(16) 0.28808(12) 0.0308(8) Uani 1 1 d . . .
C19 C 0.3600(4) 0.16235(17) 0.33585(12) 0.0348(8) Uani 1 1 d . . .
H19 H 0.4177 0.1326 0.3553 0.042 Uiso 1 1 calc R . .
C20 C 0.2622(4) 0.19413(17) 0.35658(12) 0.0349(8) Uani 1 1 d . . .
C21 C 0.1816(4) 0.23786(17) 0.32788(12) 0.0344(8) Uani 1 1 d . . .
H21 H 0.1146 0.2596 0.3415 0.041 Uiso 1 1 calc R . .
C22 C 0.1942(3) 0.25150(16) 0.27960(12) 0.0303(8) Uani 1 1 d . . .
C23 C 0.1109(3) 0.29962(16) 0.24922(12) 0.0310(8) Uani 1 1 d . . .
C24 C 0.0162(4) 0.33709(17) 0.26836(13) 0.0365(8) Uani 1 1 d . . .
H24 H 0.0039 0.3285 0.3013 0.044 Uiso 1 1 calc R . .
C25 C -0.0558(3) 0.38450(17) 0.24022(13) 0.0358(8) Uani 1 1 d . . .
H25 H -0.1250 0.4051 0.2537 0.043 Uiso 1 1 calc R . .
C26 C -0.0309(3) 0.40398(17) 0.19169(13) 0.0349(8) Uani 1 1 d . . .
C27 C -0.0880(4) 0.46076(19) 0.16244(15) 0.0448(10) Uani 1 1 d . . .
H27 H -0.1532 0.4838 0.1758 0.054 Uiso 1 1 calc R . .
C28 C -0.0545(4) 0.48402(19) 0.11636(15) 0.0466(10) Uani 1 1 d . . .
H28 H -0.0960 0.5226 0.0977 0.056 Uiso 1 1 calc R . .
C29 C 0.0425(4) 0.45100(18) 0.09578(13) 0.0401(9) Uani 1 1 d . . .
C30 C 0.0985(4) 0.39413(17) 0.12219(13) 0.0358(8) Uani 1 1 d . . .
H30 H 0.1627 0.3719 0.1078 0.043 Uiso 1 1 calc R . .
C31 C 0.0627(3) 0.36773(16) 0.17062(12) 0.0313(8) Uani 1 1 d . . .
C32 C 0.1240(3) 0.31031(16) 0.20112(12) 0.0302(8) Uani 1 1 d . . .
C33 C 0.1988(4) 0.17853(17) 0.08470(12) 0.0361(8) Uani 1 1 d . . .
C34 C 0.0814(4) 0.2174(2) 0.06253(15) 0.0535(11) Uani 1 1 d . . .
H34A H 0.0032 0.2065 0.0850 0.080 Uiso 1 1 calc R . .
H34B H 0.0640 0.2050 0.0346 0.080 Uiso 1 1 calc R . .
H34C H 0.1014 0.2659 0.0538 0.080 Uiso 1 1 calc R . .
C35 C 0.3171(4) 0.1924(2) 0.04818(14) 0.0521(11) Uani 1 1 d . . .
H35A H 0.3454 0.2398 0.0403 0.078 Uiso 1 1 calc R . .
H35B H 0.2918 0.1829 0.0200 0.078 Uiso 1 1 calc R . .
H35C H 0.3901 0.1635 0.0608 0.078 Uiso 1 1 calc R . .
C36 C 0.1624(5) 0.10339(19) 0.09954(15) 0.0519(11) Uani 1 1 d . . .
H36A H 0.2402 0.0771 0.1104 0.078 Uiso 1 1 calc R . .
H36B H 0.1321 0.0915 0.0728 0.078 Uiso 1 1 calc R . .
H36C H 0.0916 0.0934 0.1249 0.078 Uiso 1 1 calc R . .
C37 C 0.2531(4) 0.18098(18) 0.40942(13) 0.0401(9) Uani 1 1 d . . .
C38 C 0.2504(5) 0.1050(2) 0.43509(13) 0.0530(11) Uani 1 1 d . . .
H38A H 0.1752 0.0836 0.4262 0.079 Uiso 1 1 calc R . .
H38B H 0.2416 0.0978 0.4689 0.079 Uiso 1 1 calc R . .
H38C H 0.3328 0.0854 0.4265 0.079 Uiso 1 1 calc R . .
C39 C 0.3753(4) 0.2142(2) 0.42077(14) 0.0508(11) Uani 1 1 d . . .
H39A H 0.4550 0.1921 0.4126 0.076 Uiso 1 1 calc R . .
H39B H 0.3694 0.2096 0.4542 0.076 Uiso 1 1 calc R . .
H39C H 0.3798 0.2620 0.4027 0.076 Uiso 1 1 calc R . .
C40 C 0.1292(4) 0.2116(2) 0.42709(14) 0.0511(11) Uani 1 1 d . . .
H40A H 0.1323 0.2605 0.4127 0.077 Uiso 1 1 calc R . .
H40B H 0.1263 0.2011 0.4612 0.077 Uiso 1 1 calc R . .
H40C H 0.0500 0.1926 0.4186 0.077 Uiso 1 1 calc R . .
O1 O 0.7771(3) 0.11721(13) 0.08649(9) 0.0462(7) Uani 1 1 d . . .
C41 C 0.7104(5) 0.1656(2) 0.05332(14) 0.0543(11) Uani 1 1 d . . .
H41A H 0.6174 0.1515 0.0553 0.081 Uiso 1 1 calc R . .
H41B H 0.7515 0.1701 0.0219 0.081 Uiso 1 1 calc R . .
H41C H 0.7155 0.2090 0.0596 0.081 Uiso 1 1 calc R . .
O2 O 0.0727(3) 0.48029(13) 0.04923(9) 0.0525(7) Uani 1 1 d . . .
C42 C 0.1548(5) 0.4444(2) 0.02494(15) 0.0625(13) Uani 1 1 d . . .
H42A H 0.2427 0.4398 0.0368 0.094 Uiso 1 1 calc R . .
H42B H 0.1627 0.4690 -0.0085 0.094 Uiso 1 1 calc R . .
H42C H 0.1157 0.3995 0.0298 0.094 Uiso 1 1 calc R . .
C1A C 0.5722(3) 0.32964(16) 0.24047(12) 0.0295(8) Uani 1 1 d . . .
C2A C 0.5772(3) 0.32433(16) 0.28853(11) 0.0278(7) Uani 1 1 d . . .
C3A C 0.4993(3) 0.36761(15) 0.30831(11) 0.0287(7) Uani 1 1 d . . .
C4A C 0.5423(3) 0.37985(16) 0.34807(11) 0.0297(8) Uani 1 1 d . . .
H4A H 0.4970 0.4121 0.3598 0.036 Uiso 1 1 calc R . .
C5A C 0.6474(3) 0.34723(16) 0.37122(12) 0.0301(8) Uani 1 1 d . . .
C6A C 0.7075(3) 0.29726(17) 0.35512(12) 0.0311(8) Uani 1 1 d . . .
H6A H 0.7748 0.2714 0.3720 0.037 Uiso 1 1 calc R . .
C7A C 0.6715(3) 0.28410(16) 0.31475(12) 0.0313(8) Uani 1 1 d . . .
C8A C 0.7429(3) 0.23518(16) 0.29584(12) 0.0318(8) Uani 1 1 d . . .
C9A C 0.8055(3) 0.17868(17) 0.32555(13) 0.0338(8) Uani 1 1 d . . .
C10A C 0.7712(4) 0.15215(17) 0.37399(13) 0.0379(9) Uani 1 1 d . . .
H10A H 0.7041 0.1729 0.3884 0.045 Uiso 1 1 calc R . .
C11A C 0.8328(4) 0.09721(19) 0.40067(14) 0.0432(9) Uani 1 1 d . . .
C12A C 0.9342(4) 0.0663(2) 0.37986(16) 0.0491(10) Uani 1 1 d . . .
H12A H 0.9804 0.0296 0.3987 0.059 Uiso 1 1 calc R . .
C13A C 0.9651(4) 0.08894(19) 0.33315(16) 0.0468(10) Uani 1 1 d . . .
H13A H 1.0327 0.0675 0.3195 0.056 Uiso 1 1 calc R . .
C14A C 0.8994(4) 0.14373(18) 0.30420(14) 0.0388(9) Uani 1 1 d . . .
C15A C 0.9195(4) 0.16250(18) 0.25514(14) 0.0403(9) Uani 1 1 d . . .
H15A H 0.9879 0.1423 0.2409 0.048 Uiso 1 1 calc R . .
C16A C 0.8434(4) 0.20854(17) 0.22804(13) 0.0365(9) Uani 1 1 d . . .
H16A H 0.8512 0.2161 0.1952 0.044 Uiso 1 1 calc R . .
C17A C 0.7508(3) 0.24636(16) 0.24783(12) 0.0327(8) Uani 1 1 d . . .
C18A C 0.6674(3) 0.29518(16) 0.21860(12) 0.0314(8) Uani 1 1 d . . .
C19A C 0.6763(4) 0.31144(17) 0.17013(12) 0.0358(9) Uani 1 1 d . . .
H19A H 0.7414 0.2902 0.1553 0.043 Uiso 1 1 calc R . .
C20A C 0.5947(4) 0.35714(17) 0.14247(12) 0.0353(8) Uani 1 1 d . . .
C21A C 0.4982(4) 0.38713(17) 0.16487(12) 0.0352(8) Uani 1 1 d . . .
H21A H 0.4387 0.4172 0.1466 0.042 Uiso 1 1 calc R . .
C22A C 0.4863(3) 0.37451(16) 0.21292(12) 0.0299(8) Uani 1 1 d . . .
C23A C 0.3884(3) 0.40882(16) 0.23588(12) 0.0299(8) Uani 1 1 d . . .
C24A C 0.2953(3) 0.45147(16) 0.20959(12) 0.0336(8) Uani 1 1 d . . .
H24A H 0.2967 0.4578 0.1769 0.040 Uiso 1 1 calc R . .
C25A C 0.2040(4) 0.48360(17) 0.23013(13) 0.0370(8) Uani 1 1 d . . .
H25A H 0.1488 0.5156 0.2112 0.044 Uiso 1 1 calc R . .
C26A C 0.1900(3) 0.47034(16) 0.27849(12) 0.0327(8) Uani 1 1 d . . .
C27A C 0.0843(4) 0.49729(18) 0.30028(14) 0.0384(9) Uani 1 1 d . . .
H27A H 0.0247 0.5264 0.2814 0.046 Uiso 1 1 calc R . .
C28A C 0.0658(4) 0.48277(18) 0.34722(14) 0.0410(9) Uani 1 1 d . . .
H28A H -0.0048 0.5023 0.3610 0.049 Uiso 1 1 calc R . .
C29A C 0.1514(4) 0.43878(18) 0.37543(13) 0.0363(8) Uani 1 1 d . . .
C30A C 0.2544(3) 0.41036(16) 0.35566(12) 0.0322(8) Uani 1 1 d . . .
H30A H 0.3088 0.3787 0.3753 0.039 Uiso 1 1 calc R . .
C31A C 0.2800(3) 0.42776(16) 0.30660(12) 0.0304(8) Uani 1 1 d . . .
C32A C 0.3887(3) 0.40094(15) 0.28354(11) 0.0280(7) Uani 1 1 d . . .
C33A C 0.6931(4) 0.36232(17) 0.41406(12) 0.0347(8) Uani 1 1 d . . .
C34A C 0.6853(5) 0.4382(2) 0.40858(16) 0.0598(13) Uani 1 1 d . . .
H34D H 0.7365 0.4637 0.3797 0.090 Uiso 1 1 calc R . .
H34E H 0.7218 0.4473 0.4354 0.090 Uiso 1 1 calc R . .
H34F H 0.5928 0.4517 0.4072 0.090 Uiso 1 1 calc R . .
C35A C 0.6043(4) 0.3235(2) 0.45699(14) 0.0554(11) Uani 1 1 d . . .
H35D H 0.5122 0.3360 0.4522 0.083 Uiso 1 1 calc R . .
H35E H 0.6308 0.3345 0.4845 0.083 Uiso 1 1 calc R . .
H35F H 0.6130 0.2750 0.4618 0.083 Uiso 1 1 calc R . .
C36A C 0.8357(4) 0.3416(2) 0.42269(14) 0.0477(10) Uani 1 1 d . . .
H36D H 0.8407 0.2924 0.4318 0.072 Uiso 1 1 calc R . .
H36E H 0.8648 0.3578 0.4478 0.072 Uiso 1 1 calc R . .
H36F H 0.8931 0.3613 0.3940 0.072 Uiso 1 1 calc R . .
C37A C 0.6066(4) 0.37525(19) 0.08917(13) 0.0419(9) Uani 1 1 d . . .
C38A C 0.7448(5) 0.3610(2) 0.07034(15) 0.0587(12) Uani 1 1 d . . .
H38D H 0.8115 0.3845 0.0819 0.088 Uiso 1 1 calc R . .
H38E H 0.7514 0.3769 0.0361 0.088 Uiso 1 1 calc R . .
H38F H 0.7597 0.3124 0.0810 0.088 Uiso 1 1 calc R . .
C39A C 0.5049(5) 0.3337(2) 0.07454(14) 0.0538(11) Uani 1 1 d . . .
H39D H 0.5229 0.2857 0.0876 0.081 Uiso 1 1 calc R . .
H39E H 0.5100 0.3458 0.0403 0.081 Uiso 1 1 calc R . .
H39F H 0.4161 0.3429 0.0863 0.081 Uiso 1 1 calc R . .
C40A C 0.5821(6) 0.4503(2) 0.06656(14) 0.0641(14) Uani 1 1 d . . .
H40D H 0.4900 0.4601 0.0742 0.096 Uiso 1 1 calc R . .
H40E H 0.5994 0.4616 0.0325 0.096 Uiso 1 1 calc R . .
H40F H 0.6413 0.4773 0.0785 0.096 Uiso 1 1 calc R . .
O1A O 0.8043(3) 0.06668(14) 0.44769(10) 0.0541(7) Uani 1 1 d . . .
C41A C 0.6940(5) 0.0897(2) 0.46987(16) 0.0636(13) Uani 1 1 d . . .
H41D H 0.7082 0.1373 0.4673 0.095 Uiso 1 1 calc R . .
H41E H 0.6831 0.0631 0.5029 0.095 Uiso 1 1 calc R . .
H41F H 0.6142 0.0847 0.4547 0.095 Uiso 1 1 calc R . .
O2A O 0.1253(3) 0.42691(13) 0.42249(9) 0.0446(7) Uani 1 1 d . . .
C42A C 0.2196(4) 0.3912(2) 0.45200(13) 0.0474(10) Uani 1 1 d . . .
H42D H 0.2239 0.3450 0.4502 0.071 Uiso 1 1 calc R . .
H42E H 0.1939 0.3902 0.4843 0.071 Uiso 1 1 calc R . .
H42F H 0.3065 0.4135 0.4420 0.071 Uiso 1 1 calc R . .
C1B C 0.0832(3) 0.71903(16) 0.26187(11) 0.0289(8) Uani 1 1 d . . .
C2B C 0.1055(3) 0.72301(15) 0.21356(11) 0.0279(7) Uani 1 1 d . . .
C3B C 0.0329(3) 0.67909(16) 0.19581(12) 0.0303(8) Uani 1 1 d . . .
C4B C 0.0873(3) 0.66676(16) 0.15506(11) 0.0301(8) Uani 1 1 d . . .
H4B H 0.0432 0.6354 0.1437 0.036 Uiso 1 1 calc R . .
C5B C 0.2022(3) 0.69818(16) 0.13048(12) 0.0308(8) Uani 1 1 d . . .
C6B C 0.2595(3) 0.74819(16) 0.14474(12) 0.0303(8) Uani 1 1 d . . .
H6B H 0.3331 0.7734 0.1263 0.036 Uiso 1 1 calc R . .
C7B C 0.2114(3) 0.76257(16) 0.18568(11) 0.0289(7) Uani 1 1 d . . .
C8B C 0.2775(3) 0.81204(16) 0.20272(12) 0.0292(8) Uani 1 1 d . . .
C9B C 0.3540(3) 0.86864(16) 0.17215(12) 0.0318(8) Uani 1 1 d . . .
C10B C 0.3420(3) 0.89428(16) 0.12358(12) 0.0331(8) Uani 1 1 d . . .
H10B H 0.2836 0.8723 0.1094 0.040 Uiso 1 1 calc R . .
C11B C 0.4130(4) 0.95033(17) 0.09635(13) 0.0372(9) Uani 1 1 d . . .
C12B C 0.4997(4) 0.98363(18) 0.11637(14) 0.0444(10) Uani 1 1 d . . .
H12B H 0.5502 1.0217 0.0973 0.053 Uiso 1 1 calc R . .
C13B C 0.5114(4) 0.96126(18) 0.16311(14) 0.0417(9) Uani 1 1 d . . .
H13B H 0.5708 0.9840 0.1764 0.050 Uiso 1 1 calc R . .
C14B C 0.4374(3) 0.90508(17) 0.19242(13) 0.0351(8) Uani 1 1 d . . .
C15B C 0.4382(3) 0.88737(17) 0.24119(13) 0.0351(8) Uani 1 1 d . . .
H15B H 0.5002 0.9086 0.2546 0.042 Uiso 1 1 calc R . .
C16B C 0.3520(3) 0.84049(17) 0.26943(13) 0.0342(8) Uani 1 1 d . . .
H16B H 0.3479 0.8329 0.3023 0.041 Uiso 1 1 calc R . .
C17B C 0.2667(3) 0.80213(16) 0.25083(12) 0.0300(8) Uani 1 1 d . . .
C18B C 0.1707(3) 0.75400(16) 0.28160(11) 0.0301(8) Uani 1 1 d . . .
C19B C 0.1599(4) 0.74089(17) 0.32989(12) 0.0358(8) Uani 1 1 d . . .
H19B H 0.2194 0.7635 0.3433 0.043 Uiso 1 1 calc R . .
C20B C 0.0669(4) 0.69660(17) 0.35928(12) 0.0359(8) Uani 1 1 d . . .
C21B C -0.0191(4) 0.66416(17) 0.33900(12) 0.0359(8) Uani 1 1 d . . .
H21B H -0.0848 0.6341 0.3587 0.043 Uiso 1 1 calc R . .
C22B C -0.0133(3) 0.67381(16) 0.29126(12) 0.0318(8) Uani 1 1 d . . .
C23B C -0.1029(3) 0.63786(16) 0.27040(12) 0.0295(8) Uani 1 1 d . . .
C24B C -0.2031(3) 0.59418(17) 0.29927(12) 0.0333(8) Uani 1 1 d . . .
H24B H -0.2137 0.5900 0.3317 0.040 Uiso 1 1 calc R . .
C25B C -0.2838(4) 0.55832(18) 0.28151(13) 0.0381(9) Uani 1 1 d . . .
H25B H -0.3437 0.5256 0.3019 0.046 Uiso 1 1 calc R . .
C26B C -0.2796(3) 0.56915(17) 0.23309(13) 0.0353(8) Uani 1 1 d . . .
C27B C -0.3763(4) 0.53830(18) 0.21417(14) 0.0404(9) Uani 1 1 d . . .
H27B H -0.4371 0.5062 0.2347 0.048 Uiso 1 1 calc R . .
C28B C -0.3840(4) 0.55351(18) 0.16756(14) 0.0407(9) Uani 1 1 d . . .
H28B H -0.4477 0.5313 0.1555 0.049 Uiso 1 1 calc R . .
C29B C -0.2970(4) 0.60258(17) 0.13696(13) 0.0363(8) Uani 1 1 d . . .
C30B C -0.2010(3) 0.63281(16) 0.15413(13) 0.0339(8) Uani 1 1 d . . .
H30B H -0.1435 0.6662 0.1331 0.041 Uiso 1 1 calc R . .
C31B C -0.1865(3) 0.61497(16) 0.20263(12) 0.0319(8) Uani 1 1 d . . .
C32B C -0.0863(3) 0.64443(16) 0.22283(12) 0.0298(8) Uani 1 1 d . . .
C33B C 0.2618(4) 0.67739(17) 0.08823(12) 0.0357(8) Uani 1 1 d . . .
C34B C 0.2943(5) 0.60240(19) 0.10506(15) 0.0533(11) Uani 1 1 d . . .
H34G H 0.2129 0.5759 0.1179 0.080 Uiso 1 1 calc R . .
H34H H 0.3566 0.5948 0.1293 0.080 Uiso 1 1 calc R . .
H34I H 0.3341 0.5887 0.0787 0.080 Uiso 1 1 calc R . .
C35B C 0.1621(4) 0.6878(2) 0.05192(13) 0.0510(11) Uani 1 1 d . . .
H35G H 0.1372 0.7352 0.0420 0.076 Uiso 1 1 calc R . .
H35H H 0.0833 0.6594 0.0654 0.076 Uiso 1 1 calc R . .
H35I H 0.2012 0.6756 0.0248 0.076 Uiso 1 1 calc R . .
C36B C 0.3883(4) 0.7168(2) 0.06574(15) 0.0519(11) Uani 1 1 d . . .
H36G H 0.4202 0.7033 0.0383 0.078 Uiso 1 1 calc R . .
H36H H 0.4557 0.7073 0.0883 0.078 Uiso 1 1 calc R . .
H36I H 0.3705 0.7651 0.0561 0.078 Uiso 1 1 calc R . .
C37B C 0.0552(4) 0.68327(18) 0.41229(12) 0.0397(9) Uani 1 1 d . . .
C38B C 0.1710(4) 0.7143(2) 0.42847(14) 0.0544(11) Uani 1 1 d . . .
H38G H 0.1761 0.7629 0.4125 0.082 Uiso 1 1 calc R . .
H38H H 0.2533 0.6937 0.4210 0.082 Uiso 1 1 calc R . .
H38I H 0.1580 0.7064 0.4623 0.082 Uiso 1 1 calc R . .
C39B C -0.0735(4) 0.7141(2) 0.42573(13) 0.0450(10) Uani 1 1 d . . .
H39G H -0.1489 0.6927 0.4169 0.068 Uiso 1 1 calc R . .
H39H H -0.0717 0.7626 0.4094 0.068 Uiso 1 1 calc R . .
H39I H -0.0823 0.7069 0.4596 0.068 Uiso 1 1 calc R . .
C40B C 0.0510(5) 0.6075(2) 0.43750(14) 0.0570(12) Uani 1 1 d . . .
H40G H 0.0472 0.5999 0.4714 0.085 Uiso 1 1 calc R . .
H40H H 0.1307 0.5871 0.4275 0.085 Uiso 1 1 calc R . .
H40I H -0.0275 0.5870 0.4298 0.085 Uiso 1 1 calc R . .
O1B O 0.4062(3) 0.97860(13) 0.04973(9) 0.0491(7) Uani 1 1 d . . .
C41B C 0.3363(5) 0.9427(2) 0.02573(14) 0.0567(11) Uani 1 1 d . . .
H41G H 0.3752 0.8984 0.0300 0.085 Uiso 1 1 calc R . .
H41H H 0.3416 0.9678 -0.0076 0.085 Uiso 1 1 calc R . .
H41I H 0.2434 0.9371 0.0382 0.085 Uiso 1 1 calc R . .
O2B O -0.3185(3) 0.61558(13) 0.09103(9) 0.0465(7) Uani 1 1 d . . .
C42B C -0.2390(5) 0.6649(2) 0.05761(14) 0.0525(11) Uani 1 1 d . . .
H42G H -0.2471 0.7079 0.0645 0.079 Uiso 1 1 calc R . .
H42H H -0.2679 0.6700 0.0264 0.079 Uiso 1 1 calc R . .
H42I H -0.1466 0.6511 0.0586 0.079 Uiso 1 1 calc R . .
C1C C -0.1857(3) 0.82974(15) 0.23658(11) 0.0288(7) Uani 1 1 d . . .
C2C C -0.2165(3) 0.82416(15) 0.28492(11) 0.0279(7) Uani 1 1 d . . .
C3C C -0.3258(3) 0.78402(16) 0.30992(11) 0.0290(7) Uani 1 1 d . . .
C4C C -0.3814(3) 0.79662(16) 0.35036(11) 0.0296(8) Uani 1 1 d . . .
H4C H -0.4569 0.7708 0.3668 0.036 Uiso 1 1 calc R . .
C5C C -0.3305(3) 0.84544(16) 0.36725(11) 0.0297(8) Uani 1 1 d . A .
C6C C -0.2133(3) 0.87767(16) 0.34551(11) 0.0298(8) Uani 1 1 d . . .
H6C H -0.1736 0.9088 0.3583 0.036 Uiso 1 1 calc R . .
C7C C -0.1503(3) 0.86640(15) 0.30534(11) 0.0269(7) Uani 1 1 d . . .
C8C C -0.0274(3) 0.90070(15) 0.28178(11) 0.0285(7) Uani 1 1 d . . .
C9C C 0.0671(3) 0.92820(16) 0.30553(12) 0.0306(8) Uani 1 1 d . . .
C10C C 0.0683(3) 0.91048(17) 0.35484(12) 0.0334(8) Uani 1 1 d . . .
H10C H 0.0067 0.8776 0.3741 0.040 Uiso 1 1 calc R . .
C11C C 0.1569(4) 0.94023(18) 0.37495(13) 0.0359(8) Uani 1 1 d . . .
C12C C 0.2511(4) 0.98667(19) 0.34726(14) 0.0414(9) Uani 1 1 d . . .
H12C H 0.3112 1.0076 0.3615 0.050 Uiso 1 1 calc R . .
C13C C 0.2575(4) 1.00206(17) 0.30033(13) 0.0382(9) Uani 1 1 d . . .
H13C H 0.3240 1.0328 0.2819 0.046 Uiso 1 1 calc R . .
C14C C 0.1670(3) 0.97321(16) 0.27802(12) 0.0327(8) Uani 1 1 d . . .
C15C C 0.1798(3) 0.98669(17) 0.22919(12) 0.0335(8) Uani 1 1 d . . .
H15C H 0.2430 1.0194 0.2108 0.040 Uiso 1 1 calc R . .
C16C C 0.1032(3) 0.95365(16) 0.20822(12) 0.0314(8) Uani 1 1 d . . .
H16C H 0.1192 0.9601 0.1756 0.038 Uiso 1 1 calc R . .
C17C C -0.0009(3) 0.90938(16) 0.23401(12) 0.0295(8) Uani 1 1 d . . .
C18C C -0.0858(3) 0.87546(16) 0.21029(11) 0.0300(8) Uani 1 1 d . . .
C19C C -0.0724(4) 0.88859(17) 0.16199(12) 0.0332(8) Uani 1 1 d . . .
H19C H -0.0029 0.9182 0.1444 0.040 Uiso 1 1 calc R . .
C20C C -0.1567(3) 0.86009(16) 0.13850(12) 0.0314(8) Uani 1 1 d . . .
C21C C -0.2524(4) 0.81395(17) 0.16533(12) 0.0332(8) Uani 1 1 d . . .
H21C H -0.3090 0.7929 0.1499 0.040 Uiso 1 1 calc R . .
C22C C -0.2688(3) 0.79732(16) 0.21371(12) 0.0301(8) Uani 1 1 d . . .
C23C C -0.3688(3) 0.74879(16) 0.24180(12) 0.0309(8) Uani 1 1 d . . .
C24C C -0.4506(3) 0.71217(17) 0.22090(13) 0.0337(8) Uani 1 1 d . . .
H24C H -0.4397 0.7198 0.1881 0.040 Uiso 1 1 calc R . .
C25C C -0.5434(3) 0.66693(17) 0.24686(13) 0.0352(8) Uani 1 1 d . . .
H25C H -0.6041 0.6479 0.2316 0.042 Uiso 1 1 calc R . .
C26C C -0.5517(3) 0.64756(17) 0.29598(13) 0.0328(8) Uani 1 1 d . . .
C27C C -0.6344(4) 0.59403(18) 0.32394(14) 0.0414(9) Uani 1 1 d . . .
H27C H -0.6963 0.5744 0.3094 0.050 Uiso 1 1 calc R . .
C28C C -0.6288(4) 0.56964(18) 0.37077(14) 0.0432(10) Uani 1 1 d . . .
H28C H -0.6864 0.5338 0.3888 0.052 Uiso 1 1 calc R . .
C29C C -0.5370(4) 0.59784(17) 0.39245(13) 0.0387(9) Uani 1 1 d . . .
C30C C -0.4603(3) 0.65259(17) 0.36695(13) 0.0344(8) Uani 1 1 d . . .
H30C H -0.4005 0.6720 0.3823 0.041 Uiso 1 1 calc R . .
C31C C -0.4684(3) 0.68068(16) 0.31832(12) 0.0306(8) Uani 1 1 d . . .
C32C C -0.3866(3) 0.73668(16) 0.28984(12) 0.0283(7) Uani 1 1 d . . .
C33C C -0.4025(3) 0.86346(17) 0.40859(12) 0.0345(8) Uani 1 1 d DU . .
C34C C -0.4118(7) 0.9414(3) 0.3967(2) 0.0561(19) Uani 0.719(7) 1 d PDU A 1
H34J H -0.4636 0.9587 0.3696 0.084 Uiso 0.719(7) 1 calc PR A 1
H34K H -0.3226 0.9618 0.3894 0.084 Uiso 0.719(7) 1 calc PR A 1
H34L H -0.4549 0.9527 0.4236 0.084 Uiso 0.719(7) 1 calc PR A 1
C35C C -0.5425(6) 0.8353(3) 0.4205(2) 0.0520(18) Uani 0.719(7) 1 d PDU A 1
H35J H -0.5939 0.8526 0.3934 0.078 Uiso 0.719(7) 1 calc PR A 1
H35K H -0.5831 0.8490 0.4468 0.078 Uiso 0.719(7) 1 calc PR A 1
H35L H -0.5411 0.7860 0.4292 0.078 Uiso 0.719(7) 1 calc PR A 1
C36C C -0.3236(7) 0.8381(4) 0.4501(2) 0.074(3) Uani 0.719(7) 1 d PDU A 1
H36J H -0.2332 0.8568 0.4421 0.111 Uiso 0.719(7) 1 calc PR A 1
H36K H -0.3212 0.7888 0.4590 0.111 Uiso 0.719(7) 1 calc PR A 1
H36L H -0.3646 0.8520 0.4762 0.111 Uiso 0.719(7) 1 calc PR A 1
C34X C -0.5276(14) 0.8949(10) 0.3900(5) 0.070(6) Uani 0.281(7) 1 d PDU A 2
H34M H -0.5763 0.8632 0.3785 0.105 Uiso 0.281(7) 1 calc PR A 2
H34N H -0.5062 0.9362 0.3642 0.105 Uiso 0.281(7) 1 calc PR A 2
H34O H -0.5823 0.9058 0.4149 0.105 Uiso 0.281(7) 1 calc PR A 2
C35X C -0.4386(17) 0.7974(6) 0.4478(4) 0.054(5) Uani 0.281(7) 1 d PDU A 2
H35M H -0.3577 0.7768 0.4610 0.081 Uiso 0.281(7) 1 calc PR A 2
H35N H -0.4838 0.7662 0.4349 0.081 Uiso 0.281(7) 1 calc PR A 2
H35O H -0.4971 0.8070 0.4724 0.081 Uiso 0.281(7) 1 calc PR A 2
C36X C -0.3222(15) 0.9090(8) 0.4270(5) 0.057(5) Uani 0.281(7) 1 d PDU A 2
H36M H -0.2410 0.8864 0.4383 0.086 Uiso 0.281(7) 1 calc PR A 2
H36N H -0.3738 0.9193 0.4528 0.086 Uiso 0.281(7) 1 calc PR A 2
H36O H -0.2993 0.9508 0.4020 0.086 Uiso 0.281(7) 1 calc PR A 2
C37C C -0.1417(4) 0.87918(17) 0.08527(12) 0.0374(9) Uani 1 1 d . . .
C38C C -0.1006(5) 0.9533(2) 0.06340(14) 0.0570(12) Uani 1 1 d . . .
H38J H -0.1039 0.9657 0.0294 0.085 Uiso 1 1 calc R . .
H38K H -0.0104 0.9604 0.0707 0.085 Uiso 1 1 calc R . .
H38L H -0.1613 0.9814 0.0760 0.085 Uiso 1 1 calc R . .
C39C C -0.0344(4) 0.8352(2) 0.07101(14) 0.0514(11) Uani 1 1 d . . .
H39J H -0.0625 0.7877 0.0833 0.077 Uiso 1 1 calc R . .
H39K H 0.0486 0.8419 0.0838 0.077 Uiso 1 1 calc R . .
H39L H -0.0211 0.8479 0.0368 0.077 Uiso 1 1 calc R . .
C40C C -0.2705(4) 0.8682(2) 0.06572(14) 0.0493(10) Uani 1 1 d . . .
H40J H -0.2921 0.8199 0.0749 0.074 Uiso 1 1 calc R . .
H40K H -0.2608 0.8861 0.0315 0.074 Uiso 1 1 calc R . .
H40L H -0.3417 0.8915 0.0781 0.074 Uiso 1 1 calc R . .
O1C O 0.1626(3) 0.92748(13) 0.42214(9) 0.0451(7) Uani 1 1 d . . .
C41C C 0.0588(4) 0.8887(2) 0.45244(14) 0.0513(11) Uani 1 1 d . . .
H41J H -0.0264 0.9074 0.4423 0.077 Uiso 1 1 calc R . .
H41K H 0.0676 0.8899 0.4844 0.077 Uiso 1 1 calc R . .
H41L H 0.0632 0.8421 0.4516 0.077 Uiso 1 1 calc R . .
O2C O -0.5323(3) 0.56552(12) 0.43911(9) 0.0473(7) Uani 1 1 d . . .
C42C C -0.4284(5) 0.5849(2) 0.46154(14) 0.0547(11) Uani 1 1 d . . .
H42J H -0.3433 0.5804 0.4451 0.082 Uiso 1 1 calc R . .
H42K H -0.4309 0.5559 0.4940 0.082 Uiso 1 1 calc R . .
H42L H -0.4392 0.6319 0.4611 0.082 Uiso 1 1 calc R . .

loop_
_atom_site_aniso_label
_atom_site_aniso_U_11
_atom_site_aniso_U_22
_atom_site_aniso_U_33
_atom_site_aniso_U_23
_atom_site_aniso_U_13
_atom_site_aniso_U_12
C1 0.0313(19) 0.0199(16) 0.0400(19) -0.0140(14) -0.0034(15) -0.0038(14)
C2 0.0282(18) 0.0196(16) 0.0404(19) -0.0130(14) -0.0013(15) -0.0030(14)
C3 0.033(2) 0.0195(17) 0.0369(19) -0.0088(14) -0.0034(15) 0.0016(15)
C4 0.035(2) 0.0221(17) 0.0401(19) -0.0087(15) -0.0033(16) 0.0042(15)
C5 0.032(2) 0.0233(17) 0.0380(19) -0.0100(15) -0.0012(15) -0.0026(15)
C6 0.0307(19) 0.0223(17) 0.0387(19) -0.0116(14) -0.0008(15) 0.0021(14)
C7 0.0263(18) 0.0217(17) 0.0388(19) -0.0101(14) -0.0011(15) 0.0004(14)
C8 0.0285(19) 0.0202(16) 0.0395(19) -0.0101(14) -0.0018(15) -0.0010(14)
C9 0.0307(19) 0.0167(16) 0.050(2) -0.0142(15) -0.0065(16) 0.0030(14)
C10 0.033(2) 0.0214(17) 0.048(2) -0.0136(15) -0.0016(16) 0.0005(15)
C11 0.035(2) 0.0236(18) 0.054(2) -0.0167(16) 0.0025(17) -0.0026(16)
C12 0.032(2) 0.030(2) 0.064(3) -0.0203(18) -0.0013(18) 0.0085(16)
C13 0.033(2) 0.0278(19) 0.067(3) -0.0194(18) -0.0096(19) 0.0111(16)
C14 0.0290(19) 0.0233(17) 0.051(2) -0.0160(16) -0.0088(16) 0.0032(15)
C15 0.036(2) 0.0216(18) 0.055(2) -0.0122(16) -0.0149(17) 0.0039(16)
C16 0.033(2) 0.0270(18) 0.046(2) -0.0124(16) -0.0085(16) -0.0001(16)
C17 0.0288(19) 0.0224(17) 0.044(2) -0.0140(15) -0.0060(15) -0.0013(15)
C18 0.0310(19) 0.0228(17) 0.041(2) -0.0118(15) -0.0048(15) -0.0011(15)
C19 0.038(2) 0.0242(18) 0.043(2) -0.0103(15) -0.0076(16) -0.0025(16)
C20 0.039(2) 0.0298(19) 0.039(2) -0.0154(16) 0.0021(16) -0.0082(16)
C21 0.035(2) 0.0300(19) 0.041(2) -0.0147(16) -0.0006(16) -0.0018(16)
C22 0.0282(19) 0.0241(17) 0.041(2) -0.0139(15) 0.0001(15) -0.0032(14)
C23 0.0295(19) 0.0221(17) 0.044(2) -0.0137(15) -0.0013(15) -0.0022(15)
C24 0.035(2) 0.0303(19) 0.048(2) -0.0186(17) 0.0017(17) -0.0004(16)
C25 0.0273(19) 0.0286(19) 0.058(2) -0.0223(17) -0.0018(17) 0.0030(16)
C26 0.0296(19) 0.0247(18) 0.057(2) -0.0215(17) -0.0086(17) 0.0048(15)
C27 0.044(2) 0.036(2) 0.063(3) -0.0245(19) -0.017(2) 0.0177(18)
C28 0.055(3) 0.030(2) 0.063(3) -0.0213(19) -0.023(2) 0.0157(19)
C29 0.050(2) 0.0263(19) 0.047(2) -0.0121(17) -0.0175(18) 0.0089(17)
C30 0.032(2) 0.0290(19) 0.050(2) -0.0158(17) -0.0099(17) 0.0054(16)
C31 0.0290(19) 0.0221(17) 0.045(2) -0.0125(15) -0.0077(15) 0.0005(14)
C32 0.0263(18) 0.0225(17) 0.044(2) -0.0138(15) -0.0016(15) 0.0017(14)
C33 0.044(2) 0.0282(19) 0.039(2) -0.0137(16) -0.0063(16) 0.0039(16)
C34 0.060(3) 0.049(2) 0.064(3) -0.029(2) -0.028(2) 0.015(2)
C35 0.063(3) 0.055(3) 0.044(2) -0.024(2) -0.004(2) -0.003(2)
C36 0.065(3) 0.035(2) 0.063(3) -0.024(2) -0.013(2) -0.004(2)
C37 0.047(2) 0.032(2) 0.044(2) -0.0144(16) -0.0031(18) -0.0058(17)
C38 0.078(3) 0.041(2) 0.039(2) -0.0101(18) -0.005(2) -0.009(2)
C39 0.064(3) 0.047(2) 0.047(2) -0.0207(19) -0.009(2) -0.007(2)
C40 0.056(3) 0.059(3) 0.041(2) -0.020(2) 0.0025(19) -0.002(2)
O1 0.0444(16) 0.0386(15) 0.0551(17) -0.0163(13) 0.0074(13) 0.0073(13)
C41 0.066(3) 0.045(2) 0.052(2) -0.017(2) 0.007(2) 0.010(2)
O2 0.069(2) 0.0344(15) 0.0525(17) -0.0092(13) -0.0127(14) 0.0175(14)
C42 0.066(3) 0.057(3) 0.054(3) -0.004(2) 0.001(2) 0.022(2)
C1A 0.0294(19) 0.0218(17) 0.0402(19) -0.0145(15) 0.0016(15) -0.0043(14)
C2A 0.0257(18) 0.0201(16) 0.0394(19) -0.0125(14) 0.0017(15) -0.0014(14)
C3A 0.0303(19) 0.0183(16) 0.0387(19) -0.0117(14) 0.0020(15) -0.0016(14)
C4A 0.033(2) 0.0223(17) 0.0350(18) -0.0125(14) 0.0040(15) -0.0009(15)
C5A 0.0320(19) 0.0217(17) 0.0386(19) -0.0134(14) 0.0010(15) -0.0003(15)
C6A 0.0263(18) 0.0265(18) 0.042(2) -0.0111(15) -0.0056(15) 0.0037(15)
C7A 0.0280(19) 0.0253(18) 0.042(2) -0.0144(15) 0.0035(15) -0.0010(15)
C8A 0.0244(18) 0.0245(18) 0.049(2) -0.0163(16) -0.0001(15) -0.0025(14)
C9A 0.0305(19) 0.0249(18) 0.055(2) -0.0241(16) -0.0073(17) 0.0043(15)
C10A 0.035(2) 0.0265(19) 0.058(2) -0.0204(17) -0.0093(18) 0.0068(16)
C11A 0.046(2) 0.034(2) 0.056(2) -0.0227(19) -0.0107(19) 0.0045(18)
C12A 0.051(3) 0.034(2) 0.071(3) -0.024(2) -0.022(2) 0.0176(19)
C13A 0.040(2) 0.034(2) 0.078(3) -0.033(2) -0.013(2) 0.0125(18)
C14A 0.029(2) 0.0289(19) 0.065(3) -0.0240(18) -0.0060(18) 0.0046(16)
C15A 0.033(2) 0.032(2) 0.064(3) -0.0272(19) 0.0009(18) 0.0027(17)
C16A 0.034(2) 0.0304(19) 0.052(2) -0.0244(17) 0.0025(17) -0.0012(16)
C17A 0.0282(19) 0.0250(18) 0.049(2) -0.0188(16) 0.0013(16) -0.0013(15)
C18A 0.0298(19) 0.0227(17) 0.047(2) -0.0199(15) 0.0009(16) -0.0044(15)
C19A 0.035(2) 0.0288(19) 0.048(2) -0.0216(17) 0.0057(17) -0.0053(16)
C20A 0.039(2) 0.0278(19) 0.043(2) -0.0176(16) 0.0014(17) -0.0077(16)
C21A 0.038(2) 0.0278(19) 0.042(2) -0.0142(16) -0.0039(16) -0.0014(16)
C22A 0.0290(19) 0.0196(17) 0.044(2) -0.0137(15) -0.0018(15) -0.0033(14)
C23A 0.0273(19) 0.0213(17) 0.043(2) -0.0125(15) -0.0029(15) -0.0030(14)
C24A 0.036(2) 0.0237(18) 0.042(2) -0.0108(15) -0.0080(16) -0.0019(16)
C25A 0.034(2) 0.0226(18) 0.055(2) -0.0115(16) -0.0111(17) 0.0029(15)
C26A 0.0301(19) 0.0213(17) 0.050(2) -0.0145(15) -0.0071(16) 0.0022(15)
C27A 0.029(2) 0.0273(19) 0.063(3) -0.0185(17) -0.0088(18) 0.0050(16)
C28A 0.031(2) 0.033(2) 0.064(3) -0.0245(19) 0.0011(18) 0.0042(17)
C29A 0.030(2) 0.0313(19) 0.053(2) -0.0209(17) 0.0016(17) -0.0004(16)
C30A 0.0303(19) 0.0228(17) 0.047(2) -0.0155(15) -0.0033(16) 0.0015(15)
C31A 0.0277(19) 0.0202(17) 0.047(2) -0.0161(15) -0.0021(15) -0.0001(14)
C32A 0.0271(18) 0.0167(16) 0.0414(19) -0.0112(14) -0.0010(15) 0.0024(14)
C33A 0.035(2) 0.0317(19) 0.041(2) -0.0155(16) -0.0042(16) 0.0025(16)
C34A 0.085(3) 0.039(2) 0.073(3) -0.033(2) -0.040(3) 0.016(2)
C35A 0.056(3) 0.070(3) 0.043(2) -0.021(2) -0.001(2) -0.006(2)
C36A 0.042(2) 0.055(3) 0.056(2) -0.029(2) -0.0129(19) 0.005(2)
C37A 0.051(2) 0.038(2) 0.040(2) -0.0175(17) 0.0031(18) -0.0074(18)
C38A 0.064(3) 0.074(3) 0.046(2) -0.032(2) 0.009(2) -0.005(2)
C39A 0.062(3) 0.057(3) 0.047(2) -0.022(2) -0.005(2) -0.009(2)
C40A 0.111(4) 0.033(2) 0.044(2) -0.0093(19) 0.010(2) -0.002(2)
O1A 0.063(2) 0.0404(16) 0.0609(18) -0.0158(14) -0.0132(15) 0.0156(14)
C41A 0.065(3) 0.066(3) 0.055(3) -0.012(2) -0.001(2) 0.020(3)
O2A 0.0380(15) 0.0489(16) 0.0508(16) -0.0229(13) 0.0032(12) 0.0049(13)
C42A 0.056(3) 0.042(2) 0.044(2) -0.0142(18) 0.0045(19) 0.006(2)
C1B 0.0273(19) 0.0213(17) 0.0393(19) -0.0106(14) -0.0032(15) 0.0120(14)
C2B 0.0259(18) 0.0201(16) 0.0383(19) -0.0098(14) -0.0023(15) 0.0094(14)
C3B 0.0321(19) 0.0210(17) 0.0380(19) -0.0089(14) -0.0037(15) 0.0099(15)
C4B 0.032(2) 0.0230(17) 0.0378(19) -0.0130(14) -0.0043(15) 0.0078(15)
C5B 0.0321(19) 0.0246(17) 0.0373(19) -0.0125(15) -0.0001(15) 0.0088(15)
C6B 0.0303(19) 0.0223(17) 0.0383(19) -0.0097(14) 0.0004(15) 0.0031(14)
C7B 0.0284(18) 0.0222(17) 0.0370(18) -0.0105(14) -0.0030(15) 0.0071(14)
C8B 0.0222(17) 0.0247(17) 0.043(2) -0.0148(15) 0.0011(15) 0.0071(14)
C9B 0.0277(19) 0.0240(17) 0.046(2) -0.0165(15) 0.0049(15) 0.0055(15)
C10B 0.0302(19) 0.0255(18) 0.046(2) -0.0153(16) 0.0037(16) 0.0022(15)
C11B 0.039(2) 0.0269(19) 0.044(2) -0.0116(16) 0.0089(17) -0.0018(16)
C12B 0.048(2) 0.0266(19) 0.057(3) -0.0161(18) 0.015(2) -0.0129(18)
C13B 0.035(2) 0.034(2) 0.061(3) -0.0235(19) 0.0067(18) -0.0068(17)
C14B 0.032(2) 0.0247(18) 0.051(2) -0.0175(16) 0.0053(16) 0.0027(15)
C15B 0.0287(19) 0.0309(19) 0.050(2) -0.0195(17) -0.0029(16) 0.0040(16)
C16B 0.032(2) 0.0293(19) 0.045(2) -0.0176(16) -0.0020(16) 0.0077(16)
C17B 0.0265(18) 0.0238(17) 0.042(2) -0.0127(15) -0.0054(15) 0.0085(14)
C18B 0.0319(19) 0.0229(17) 0.0377(19) -0.0129(15) -0.0018(15) 0.0083(15)
C19B 0.038(2) 0.0302(19) 0.042(2) -0.0156(16) -0.0009(16) 0.0068(16)
C20B 0.039(2) 0.0290(19) 0.040(2) -0.0118(16) 0.0022(16) 0.0121(16)
C21B 0.039(2) 0.0237(18) 0.042(2) -0.0074(15) 0.0052(17) 0.0054(16)
C22B 0.035(2) 0.0203(17) 0.040(2) -0.0098(14) 0.0023(16) 0.0088(15)
C23B 0.0233(18) 0.0203(17) 0.044(2) -0.0090(15) -0.0009(15) 0.0086(14)
C24B 0.031(2) 0.0258(18) 0.042(2) -0.0108(15) 0.0063(16) 0.0040(15)
C25B 0.031(2) 0.0262(19) 0.052(2) -0.0074(17) 0.0060(17) 0.0045(16)
C26B 0.030(2) 0.0221(17) 0.054(2) -0.0125(16) 0.0014(17) 0.0067(15)
C27B 0.034(2) 0.0250(19) 0.062(3) -0.0135(17) 0.0017(18) 0.0008(16)
C28B 0.034(2) 0.0280(19) 0.063(3) -0.0177(18) -0.0056(18) 0.0019(16)
C29B 0.032(2) 0.0252(18) 0.055(2) -0.0155(17) -0.0086(17) 0.0095(16)
C30B 0.033(2) 0.0181(17) 0.051(2) -0.0118(15) -0.0004(16) 0.0037(15)
C31B 0.0285(19) 0.0195(17) 0.049(2) -0.0125(15) -0.0009(16) 0.0089(14)
C32B 0.0263(18) 0.0191(16) 0.044(2) -0.0104(14) -0.0002(15) 0.0064(14)
C33B 0.042(2) 0.0285(19) 0.040(2) -0.0165(16) 0.0034(16) 0.0071(16)
C34B 0.060(3) 0.034(2) 0.067(3) -0.021(2) 0.011(2) 0.011(2)
C35B 0.055(3) 0.060(3) 0.042(2) -0.023(2) 0.0011(19) 0.013(2)
C36B 0.054(3) 0.045(2) 0.059(3) -0.027(2) 0.021(2) -0.003(2)
C37B 0.043(2) 0.036(2) 0.038(2) -0.0095(16) 0.0014(17) 0.0070(17)
C38B 0.053(3) 0.068(3) 0.042(2) -0.016(2) -0.0025(19) 0.002(2)
C39B 0.053(3) 0.039(2) 0.042(2) -0.0138(17) 0.0072(18) 0.0073(19)
C40B 0.077(3) 0.044(2) 0.045(2) -0.0087(19) 0.002(2) 0.019(2)
O1B 0.0632(19) 0.0335(14) 0.0480(16) -0.0115(12) 0.0086(14) -0.0097(13)
C41B 0.061(3) 0.056(3) 0.049(2) -0.009(2) -0.005(2) -0.010(2)
O2B 0.0505(17) 0.0374(15) 0.0531(17) -0.0140(13) -0.0107(13) 0.0023(13)
C42B 0.064(3) 0.043(2) 0.052(2) -0.015(2) -0.012(2) 0.003(2)
C1C 0.0318(19) 0.0184(16) 0.0385(19) -0.0127(14) -0.0010(15) 0.0055(14)
C2C 0.0270(18) 0.0184(16) 0.0388(19) -0.0096(14) -0.0031(15) 0.0058(14)
C3C 0.0288(19) 0.0214(17) 0.0385(19) -0.0113(14) -0.0039(15) 0.0064(14)
C4C 0.0298(19) 0.0239(17) 0.0350(18) -0.0095(14) 0.0010(15) 0.0023(14)
C5C 0.0311(19) 0.0237(17) 0.0363(18) -0.0122(14) -0.0030(15) 0.0045(15)
C6C 0.0316(19) 0.0231(17) 0.0363(18) -0.0117(14) -0.0008(15) -0.0013(15)
C7C 0.0293(18) 0.0173(16) 0.0346(18) -0.0086(14) -0.0020(14) 0.0041(14)
C8C 0.0325(19) 0.0147(15) 0.0398(19) -0.0105(14) -0.0026(15) 0.0053(14)
C9C 0.0320(19) 0.0175(16) 0.044(2) -0.0132(15) -0.0014(16) 0.0058(14)
C10C 0.032(2) 0.0235(17) 0.046(2) -0.0136(15) 0.0008(16) 0.0038(15)
C11C 0.033(2) 0.033(2) 0.048(2) -0.0210(17) -0.0060(17) 0.0056(16)
C12C 0.031(2) 0.038(2) 0.063(3) -0.0265(19) -0.0054(18) -0.0007(17)
C13C 0.033(2) 0.0273(19) 0.057(2) -0.0190(17) 0.0040(17) -0.0064(16)
C14C 0.0276(19) 0.0203(17) 0.051(2) -0.0136(15) 0.0023(16) 0.0028(15)
C15C 0.0282(19) 0.0231(17) 0.048(2) -0.0113(16) 0.0061(16) 0.0011(15)
C16C 0.0285(19) 0.0241(17) 0.042(2) -0.0112(15) 0.0001(15) 0.0059(15)
C17C 0.0309(19) 0.0183(16) 0.0409(19) -0.0114(14) -0.0020(15) 0.0068(14)
C18C 0.0309(19) 0.0210(17) 0.0392(19) -0.0114(14) 0.0003(15) 0.0093(14)
C19C 0.035(2) 0.0241(18) 0.041(2) -0.0123(15) 0.0031(16) 0.0057(15)
C20C 0.037(2) 0.0221(17) 0.0388(19) -0.0151(15) -0.0003(16) 0.0093(15)
C21C 0.038(2) 0.0258(18) 0.041(2) -0.0176(15) -0.0088(16) 0.0096(16)
C22C 0.0275(19) 0.0232(17) 0.042(2) -0.0136(15) -0.0045(15) 0.0098(14)
C23C 0.0291(19) 0.0230(17) 0.046(2) -0.0173(15) -0.0058(15) 0.0098(15)
C24C 0.0296(19) 0.0298(19) 0.048(2) -0.0199(16) -0.0086(16) 0.0094(16)
C25C 0.0285(19) 0.0250(18) 0.060(2) -0.0237(17) -0.0067(17) 0.0051(15)
C26C 0.0242(18) 0.0270(18) 0.052(2) -0.0198(16) -0.0013(16) 0.0044(15)
C27C 0.035(2) 0.030(2) 0.066(3) -0.0246(19) -0.0032(19) -0.0004(17)
C28C 0.043(2) 0.0263(19) 0.063(3) -0.0183(18) 0.0045(19) -0.0047(17)
C29C 0.041(2) 0.0264(19) 0.049(2) -0.0147(17) 0.0072(17) 0.0002(16)
C30C 0.0302(19) 0.0257(18) 0.051(2) -0.0188(16) 0.0035(16) -0.0003(15)
C31C 0.0277(19) 0.0199(17) 0.049(2) -0.0181(15) 0.0000(15) 0.0021(14)
C32C 0.0196(17) 0.0245(17) 0.044(2) -0.0154(15) -0.0024(14) 0.0040(14)
C33C 0.034(2) 0.0364(19) 0.0361(19) -0.0171(16) 0.0021(15) 0.0016(16)
C34C 0.060(4) 0.040(3) 0.074(4) -0.033(3) 0.022(3) 0.001(3)
C35C 0.046(3) 0.057(4) 0.058(4) -0.030(3) 0.019(3) -0.010(3)
C36C 0.070(5) 0.114(7) 0.038(3) -0.025(4) -0.004(3) 0.030(5)
C34X 0.049(9) 0.104(15) 0.059(10) -0.029(9) 0.004(7) 0.043(9)
C35X 0.079(13) 0.039(7) 0.045(8) -0.018(5) 0.013(7) -0.007(7)
C36X 0.062(9) 0.056(10) 0.064(10) -0.042(9) 0.026(8) -0.017(8)
C37C 0.047(2) 0.0282(19) 0.040(2) -0.0154(16) -0.0008(17) 0.0086(17)
C38C 0.089(4) 0.038(2) 0.041(2) -0.0079(18) -0.008(2) -0.003(2)
C39C 0.057(3) 0.052(3) 0.049(2) -0.022(2) 0.004(2) 0.015(2)
C40C 0.057(3) 0.053(3) 0.042(2) -0.0201(19) -0.0059(19) 0.011(2)
O1C 0.0441(16) 0.0474(16) 0.0484(16) -0.0204(13) -0.0071(12) -0.0009(13)
C41C 0.058(3) 0.051(3) 0.047(2) -0.019(2) -0.001(2) -0.010(2)
O2C 0.0569(18) 0.0315(14) 0.0508(16) -0.0104(12) 0.0034(13) -0.0093(13)
C42C 0.074(3) 0.040(2) 0.049(2) -0.0127(19) -0.005(2) -0.013(2)

loop_
_atom_type_symbol
_atom_type_description
_atom_type_scat_dispersion_real
_atom_type_scat_dispersion_imag
_atom_type_scat_source
C C 0.0033 0.0016 'International Tables Vol C Tables 4.2.6.8 and 6.1.1.4'
H H 0.0000 0.0000 'International Tables Vol C Tables 4.2.6.8 and 6.1.1.4'
O O 0.0106 0.0060 'International Tables Vol C Tables 4.2.6.8 and 6.1.1.4'

loop_
_geom_angle_atom_site_label_1
_geom_angle_atom_site_label_2
_geom_angle_atom_site_label_3
_geom_angle
C18 C1 C22 119.3(3)
C18 C1 C2 120.3(3)
C22 C1 C2 120.0(3)
C3 C2 C7 119.8(3)
C3 C2 C1 119.9(3)
C7 C2 C1 119.7(3)
C4 C3 C2 118.2(3)
C4 C3 C32 122.4(3)
C2 C3 C32 119.1(3)
C5 C4 C3 122.5(3)
C4 C5 C6 117.6(3)
C4 C5 C33 123.2(3)
C6 C5 C33 119.2(3)
C5 C6 C7 122.8(3)
C6 C7 C2 117.6(3)
C6 C7 C8 123.2(3)
C2 C7 C8 118.9(3)
C17 C8 C7 118.6(3)
C17 C8 C9 118.7(3)
C7 C8 C9 122.7(3)
C10 C9 C14 117.8(3)
C10 C9 C8 124.1(3)
C14 C9 C8 118.0(3)
C11 C10 C9 120.8(3)
O1 C11 C12 114.6(3)
O1 C11 C10 125.0(3)
C12 C11 C10 120.4(3)
C13 C12 C11 120.6(3)
C12 C13 C14 120.6(3)
C15 C14 C9 120.5(3)
C15 C14 C13 119.8(3)
C9 C14 C13 119.6(3)
C16 C15 C14 120.0(3)
C15 C16 C17 121.7(3)
C8 C17 C16 119.7(3)
C8 C17 C18 120.3(3)
C16 C17 C18 120.0(3)
C19 C18 C1 118.8(3)
C19 C18 C17 122.1(3)
C1 C18 C17 119.2(3)
C18 C19 C20 122.5(3)
C21 C20 C19 117.9(3)
C21 C20 C37 122.9(3)
C19 C20 C37 119.1(3)
C20 C21 C22 122.4(3)
C21 C22 C1 119.0(3)
C21 C22 C23 122.1(3)
C1 C22 C23 118.9(3)
C32 C23 C24 119.2(3)
C32 C23 C22 120.3(3)
C24 C23 C22 120.4(3)
C25 C24 C23 120.7(3)
C24 C25 C26 121.5(3)
C25 C26 C27 122.2(3)
C25 C26 C31 119.7(3)
C27 C26 C31 118.0(3)
C28 C27 C26 122.8(4)
C27 C28 C29 119.6(4)
O2 C29 C30 124.9(3)
O2 C29 C28 114.8(3)
C30 C29 C28 120.3(4)
C29 C30 C31 121.1(3)
C30 C31 C26 118.0(3)
C30 C31 C32 123.9(3)
C26 C31 C32 117.7(3)
C23 C32 C31 119.6(3)
C23 C32 C3 118.0(3)
C31 C32 C3 122.4(3)
C34 C33 C35 108.7(3)
C34 C33 C5 112.1(3)
C35 C33 C5 109.1(3)
C34 C33 C36 108.1(3)
C35 C33 C36 109.0(3)
C5 C33 C36 109.8(3)
C20 C37 C39 107.3(3)
C20 C37 C38 110.9(3)
C39 C37 C38 109.8(3)
C20 C37 C40 112.2(3)
C39 C37 C40 108.4(3)
C38 C37 C40 108.3(3)
C11 O1 C41 118.7(3)
C29 O2 C42 117.6(3)
C22A C1A C2A 120.6(3)
C22A C1A C18A 119.4(3)
C2A C1A C18A 119.5(3)
C7A C2A C1A 120.3(3)
C7A C2A C3A 119.4(3)
C1A C2A C3A 119.7(3)
C4A C3A C2A 117.3(3)
C4A C3A C32A 124.2(3)
C2A C3A C32A 118.2(3)
C5A C4A C3A 123.2(3)
C4A C5A C6A 117.5(3)
C4A C5A C33A 122.0(3)
C6A C5A C33A 120.4(3)
C5A C6A C7A 121.8(3)
C6A C7A C2A 119.1(3)
C6A C7A C8A 121.4(3)
C2A C7A C8A 119.0(3)
C17A C8A C9A 120.5(3)
C17A C8A C7A 118.0(3)
C9A C8A C7A 121.4(3)
C10A C9A C14A 118.2(3)
C10A C9A C8A 123.7(3)
C14A C9A C8A 117.8(3)
C11A C10A C9A 121.3(3)
C10A C11A O1A 125.7(3)
C10A C11A C12A 120.0(4)
O1A C11A C12A 114.3(3)
C13A C12A C11A 119.9(4)
C12A C13A C14A 121.6(4)
C15A C14A C13A 121.9(3)
C15A C14A C9A 119.4(3)
C13A C14A C9A 118.6(4)
C16A C15A C14A 121.1(3)
C15A C16A C17A 121.1(3)
C8A C17A C16A 118.3(3)
C8A C17A C18A 120.7(3)
C16A C17A C18A 121.0(3)
C19A C18A C1A 118.0(3)
C19A C18A C17A 123.3(3)
C1A C18A C17A 118.7(3)
C20A C19A C18A 123.0(3)
C19A C20A C21A 117.7(3)
C19A C20A C37A 122.5(3)
C21A C20A C37A 119.8(3)
C22A C21A C20A 122.2(3)
C21A C22A C1A 119.6(3)
C21A C22A C23A 121.6(3)
C1A C22A C23A 118.8(3)
C32A C23A C24A 119.4(3)
C32A C23A C22A 120.3(3)
C24A C23A C22A 120.3(3)
C25A C24A C23A 121.2(3)
C24A C25A C26A 121.0(3)
C25A C26A C31A 119.9(3)
C25A C26A C27A 120.9(3)
C31A C26A C27A 119.1(3)
C28A C27A C26A 121.8(3)
C27A C28A C29A 119.5(3)
O2A C29A C30A 123.9(3)
O2A C29A C28A 115.5(3)
C30A C29A C28A 120.6(3)
C29A C30A C31A 120.8(3)
C30A C31A C26A 117.9(3)
C30A C31A C32A 123.6(3)
C26A C31A C32A 118.4(3)
C23A C32A C3A 118.8(3)
C23A C32A C31A 118.9(3)
C3A C32A C31A 122.2(3)
C5A C33A C35A 109.0(3)
C5A C33A C36A 112.4(3)
C35A C33A C36A 108.1(3)
C5A C33A C34A 110.8(3)
C35A C33A C34A 109.0(3)
C36A C33A C34A 107.5(3)
C39A C37A C20A 108.7(3)
C39A C37A C38A 109.0(3)
C20A C37A C38A 111.7(3)
C39A C37A C40A 109.1(4)
C20A C37A C40A 111.1(3)
C38A C37A C40A 107.1(4)
C11A O1A C41A 117.6(3)
C29A O2A C42A 117.6(3)
C22B C1B C18B 119.6(3)
C22B C1B C2B 120.5(3)
C18B C1B C2B 119.3(3)
C7B C2B C3B 119.9(3)
C7B C2B C1B 120.2(3)
C3B C2B C1B 119.2(3)
C4B C3B C2B 117.2(3)
C4B C3B C32B 123.3(3)
C2B C3B C32B 119.2(3)
C5B C4B C3B 123.0(3)
C4B C5B C6B 118.2(3)
C4B C5B C33B 119.7(3)
C6B C5B C33B 122.2(3)
C5B C6B C7B 121.7(3)
C6B C7B C2B 118.5(3)
C6B C7B C8B 121.8(3)
C2B C7B C8B 119.3(3)
C17B C8B C9B 119.6(3)
C17B C8B C7B 117.5(3)
C9B C8B C7B 122.8(3)
C10B C9B C14B 117.5(3)
C10B C9B C8B 123.9(3)
C14B C9B C8B 118.4(3)
C11B C10B C9B 121.5(3)
O1B C11B C10B 125.3(3)
O1B C11B C12B 114.4(3)
C10B C11B C12B 120.4(3)
C13B C12B C11B 119.7(3)
C12B C13B C14B 121.7(4)
C15B C14B C13B 121.1(3)
C15B C14B C9B 119.6(3)
C13B C14B C9B 119.2(3)
C16B C15B C14B 121.0(3)
C15B C16B C17B 121.3(3)
C8B C17B C16B 118.6(3)
C8B C17B C18B 120.9(3)
C16B C17B C18B 120.5(3)
C19B C18B C1B 118.1(3)
C19B C18B C17B 122.7(3)
C1B C18B C17B 119.1(3)
C20B C19B C18B 123.2(3)
C19B C20B C21B 117.5(3)
C19B C20B C37B 122.6(3)
C21B C20B C37B 119.9(3)
C22B C21B C20B 122.7(3)
C21B C22B C1B 118.8(3)
C21B C22B C23B 122.2(3)
C1B C22B C23B 119.0(3)
C32B C23B C24B 120.0(3)
C32B C23B C22B 120.3(3)
C24B C23B C22B 119.6(3)
C25B C24B C23B 121.1(3)
C24B C25B C26B 120.4(3)
C25B C26B C31B 120.4(3)
C25B C26B C27B 120.0(3)
C31B C26B C27B 119.4(3)
C28B C27B C26B 121.4(3)
C27B C28B C29B 119.5(4)
O2B C29B C30B 125.6(3)
O2B C29B C28B 113.9(3)
C30B C29B C28B 120.4(4)
C29B C30B C31B 121.0(3)
C26B C31B C30B 118.0(3)
C26B C31B C32B 118.3(3)
C30B C31B C32B 123.5(3)
C23B C32B C31B 118.3(3)
C23B C32B C3B 118.6(3)
C31B C32B C3B 123.0(3)
C35B C33B C36B 109.1(3)
C35B C33B C34B 108.7(3)
C36B C33B C34B 108.2(3)
C35B C33B C5B 109.8(3)
C36B C33B C5B 112.4(3)
C34B C33B C5B 108.5(3)
C38B C37B C20B 111.9(3)
C38B C37B C40B 108.0(3)
C20B C37B C40B 110.6(3)
C38B C37B C39B 109.0(3)
C20B C37B C39B 108.1(3)
C40B C37B C39B 109.2(3)
C11B O1B C41B 117.8(3)
C29B O2B C42B 118.5(3)
C18C C1C C22C 119.9(3)
C18C C1C C2C 119.7(3)
C22C C1C C2C 119.8(3)
C3C C2C C7C 119.8(3)
C3C C2C C1C 119.7(3)
C7C C2C C1C 119.8(3)
C4C C3C C2C 118.4(3)
C4C C3C C32C 122.1(3)
C2C C3C C32C 119.1(3)
C5C C4C C3C 122.3(3)
C6C C5C C4C 117.8(3)
C6C C5C C33C 121.2(3)
C4C C5C C33C 121.0(3)
C5C C6C C7C 122.7(3)
C6C C7C C2C 117.5(3)
C6C C7C C8C 123.2(3)
C2C C7C C8C 119.1(3)
C17C C8C C9C 118.4(3)
C17C C8C C7C 118.8(3)
C9C C8C C7C 122.8(3)
C14C C9C C10C 117.8(3)
C14C C9C C8C 118.3(3)
C10C C9C C8C 123.8(3)
C11C C10C C9C 120.8(3)
C10C C11C O1C 124.6(3)
C10C C11C C12C 120.4(3)
O1C C11C C12C 114.9(3)
C13C C12C C11C 120.4(3)
C12C C13C C14C 121.1(3)
C15C C14C C9C 120.3(3)
C15C C14C C13C 120.4(3)
C9C C14C C13C 119.2(3)
C16C C15C C14C 120.7(3)
C15C C16C C17C 121.1(3)
C8C C17C C16C 120.0(3)
C8C C17C C18C 119.7(3)
C16C C17C C18C 120.3(3)
C19C C18C C1C 118.8(3)
C19C C18C C17C 121.5(3)
C1C C18C C17C 119.7(3)
C20C C19C C18C 122.5(3)
C21C C20C C19C 117.5(3)
C21C C20C C37C 122.3(3)
C19C C20C C37C 120.2(3)
C22C C21C C20C 122.8(3)
C21C C22C C1C 118.5(3)
C21C C22C C23C 122.7(3)
C1C C22C C23C 118.8(3)
C32C C23C C24C 118.1(3)
C32C C23C C22C 120.7(3)
C24C C23C C22C 121.2(3)
C25C C24C C23C 121.4(3)
C24C C25C C26C 121.3(3)
C25C C26C C27C 122.5(3)
C25C C26C C31C 118.8(3)
C27C C26C C31C 118.6(3)
C28C C27C C26C 122.2(4)
C27C C28C C29C 119.3(3)
O2C C29C C30C 125.5(3)
O2C C29C C28C 114.2(3)
C30C C29C C28C 120.3(4)
C29C C30C C31C 121.3(3)
C30C C31C C26C 117.8(3)
C30C C31C C32C 123.3(3)
C26C C31C C32C 118.6(3)
C23C C32C C31C 120.2(3)
C23C C32C C3C 118.1(3)
C31C C32C C3C 121.6(3)
C36C C33C C34X 147.3(7)
C36C C33C C36X 56.9(7)
C34X C33C C36X 112.7(10)
C36C C33C C35C 109.9(5)
C34X C33C C35C 51.4(8)
C36X C33C C35C 133.0(6)
C36C C33C C5C 108.3(3)
C34X C33C C5C 104.2(6)
C36X C33C C5C 113.3(6)
C35C C33C C5C 113.5(3)
C36C C33C C35X 57.5(7)
C34X C33C C35X 108.5(10)
C36X C33C C35X 109.8(9)
C35C C33C C35X 57.4(7)
C5C C33C C35X 108.1(6)
C36C C33C C34C 108.6(5)
C34X C33C C34C 62.6(8)
C36X C33C C34C 53.1(7)
C35C C33C C34C 106.7(4)
C5C C33C C34C 109.8(3)
C35X C33C C34C 142.2(6)
C40C C37C C20C 111.5(3)
C40C C37C C38C 107.4(3)
C20C C37C C38C 111.4(3)
C40C C37C C39C 109.3(3)
C20C C37C C39C 108.3(3)
C38C C37C C39C 109.0(3)
C11C O1C C41C 118.3(3)
C29C O2C C42C 117.0(3)

loop_
_geom_bond_atom_site_label_1
_geom_bond_atom_site_label_2
_geom_bond_distance
C1 C18 1.409(5)
C1 C22 1.424(5)
C1 C2 1.425(5)
C2 C3 1.404(5)
C2 C7 1.423(4)
C3 C4 1.400(5)
C3 C32 1.469(4)
C4 C5 1.384(5)
C5 C6 1.385(5)
C5 C33 1.528(5)
C6 C7 1.396(5)
C7 C8 1.455(5)
C8 C17 1.395(5)
C8 C9 1.460(5)
C9 C10 1.406(5)
C9 C14 1.415(5)
C10 C11 1.390(5)
C11 O1 1.365(4)
C11 C12 1.385(5)
C12 C13 1.349(5)
C13 C14 1.424(5)
C14 C15 1.404(5)
C15 C16 1.356(5)
C16 C17 1.412(5)
C17 C18 1.465(5)
C18 C19 1.385(5)
C19 C20 1.399(5)
C20 C21 1.371(5)
C20 C37 1.525(5)
C21 C22 1.389(5)
C22 C23 1.456(5)
C23 C32 1.392(5)
C23 C24 1.429(5)
C24 C25 1.348(5)
C25 C26 1.395(5)
C26 C27 1.400(5)
C26 C31 1.436(5)
C27 C28 1.340(6)
C28 C29 1.408(5)
C29 O2 1.359(5)
C29 C30 1.363(5)
C30 C31 1.412(5)
C31 C32 1.444(5)
C33 C34 1.521(5)
C33 C35 1.528(5)
C33 C36 1.530(5)
C37 C39 1.531(5)
C37 C38 1.536(5)
C37 C40 1.537(6)
O1 C41 1.403(5)
O2 C42 1.421(5)
C1A C22A 1.401(5)
C1A C2A 1.422(5)
C1A C18A 1.435(5)
C2A C7A 1.399(5)
C2A C3A 1.427(4)
C3A C4A 1.397(5)
C3A C32A 1.453(5)
C4A C5A 1.383(5)
C5A C6A 1.394(4)
C5A C33A 1.521(5)
C6A C7A 1.398(5)
C7A C8A 1.472(4)
C8A C17A 1.388(5)
C8A C9A 1.428(5)
C9A C10A 1.409(5)
C9A C14A 1.426(5)
C10A C11A 1.366(5)
C11A O1A 1.373(5)
C11A C12A 1.416(5)
C12A C13A 1.352(6)
C13A C14A 1.412(5)
C14A C15A 1.407(5)
C15A C16A 1.343(5)
C16A C17A 1.431(5)
C17A C18A 1.449(5)
C18A C19A 1.390(5)
C19A C20A 1.383(5)
C20A C21A 1.396(5)
C20A C37A 1.528(5)
C21A C22A 1.385(5)
C22A C23A 1.470(5)
C23A C32A 1.394(5)
C23A C24A 1.413(5)
C24A C25A 1.358(5)
C25A C26A 1.392(5)
C26A C31A 1.415(5)
C26A C27A 1.415(5)
C27A C28A 1.350(5)
C28A C29A 1.400(5)
C29A O2A 1.366(4)
C29A C30A 1.381(5)
C30A C31A 1.412(5)
C31A C32A 1.456(4)
C33A C35A 1.525(5)
C33A C36A 1.528(5)
C33A C34A 1.540(5)
C37A C39A 1.520(5)
C37A C38A 1.532(6)
C37A C40A 1.534(6)
O1A C41A 1.414(5)
O2A C42A 1.411(5)
C1B C22B 1.412(5)
C1B C18B 1.420(5)
C1B C2B 1.431(4)
C2B C7B 1.408(5)
C2B C3B 1.422(5)
C3B C4B 1.398(4)
C3B C32B 1.462(5)
C4B C5B 1.383(5)
C5B C6B 1.384(5)
C5B C33B 1.542(4)
C6B C7B 1.404(4)
C7B C8B 1.465(5)
C8B C17B 1.394(5)
C8B C9B 1.441(5)
C9B C10B 1.412(5)
C9B C14B 1.423(5)
C10B C11B 1.374(5)
C11B O1B 1.355(4)
C11B C12B 1.398(5)
C12B C13B 1.356(5)
C13B C14B 1.410(5)
C14B C15B 1.402(5)
C15B C16B 1.352(5)
C16B C17B 1.431(5)
C17B C18B 1.454(5)
C18B C19B 1.391(5)
C19B C20B 1.380(5)
C20B C21B 1.388(5)
C20B C37B 1.529(5)
C21B C22B 1.385(5)
C22B C23B 1.468(5)
C23B C32B 1.393(5)
C23B C24B 1.416(5)
C24B C25B 1.351(5)
C25B C26B 1.403(5)
C26B C31B 1.408(5)
C26B C27B 1.418(5)
C27B C28B 1.350(5)
C28B C29B 1.407(5)
C29B O2B 1.361(4)
C29B C30B 1.374(5)
C30B C31B 1.413(5)
C31B C32B 1.450(5)
C33B C35B 1.515(6)
C33B C36B 1.520(5)
C33B C34B 1.533(5)
C37B C38B 1.522(6)
C37B C40B 1.530(5)
C37B C39B 1.534(5)
O1B C41B 1.411(5)
O2B C42B 1.403(5)
C1C C18C 1.409(5)
C1C C22C 1.418(5)
C1C C2C 1.433(4)
C2C C3C 1.410(5)
C2C C7C 1.412(5)
C3C C4C 1.397(4)
C3C C32C 1.461(5)
C4C C5C 1.383(5)
C5C C6C 1.382(5)
C5C C33C 1.535(4)
C6C C7C 1.404(4)
C7C C8C 1.459(5)
C8C C17C 1.397(5)
C8C C9C 1.454(5)
C9C C14C 1.413(5)
C9C C10C 1.418(5)
C10C C11C 1.368(5)
C11C O1C 1.370(4)
C11C C12C 1.391(5)
C12C C13C 1.347(5)
C13C C14C 1.413(5)
C14C C15C 1.406(5)
C15C C16C 1.347(5)
C16C C17C 1.418(5)
C17C C18C 1.467(5)
C18C C19C 1.391(5)
C19C C20C 1.390(5)
C20C C21C 1.390(5)
C20C C37C 1.525(5)
C21C C22C 1.388(5)
C22C C23C 1.456(5)
C23C C32C 1.388(5)
C23C C24C 1.428(5)
C24C C25C 1.352(5)
C25C C26C 1.406(5)
C26C C27C 1.408(5)
C26C C31C 1.419(5)
C27C C28C 1.352(5)
C28C C29C 1.401(5)
C29C O2C 1.367(4)
C29C C30C 1.370(5)
C30C C31C 1.412(5)
C31C C32C 1.440(5)
C33C C36C 1.495(7)
C33C C34X 1.497(11)
C33C C36X 1.504(11)
C33C C35C 1.512(6)
C33C C35X 1.542(12)
C33C C34C 1.557(6)
C37C C40C 1.519(6)
C37C C38C 1.529(5)
C37C C39C 1.539(5)
O1C C41C 1.415(5)
O2C C42C 1.416(5)

loop_
_geom_torsion_atom_site_label_1
_geom_torsion_atom_site_label_2
_geom_torsion_atom_site_label_3
_geom_torsion_atom_site_label_4
_geom_torsion
C18 C1 C2 C3 173.6(3)
C22 C1 C2 C3 1.7(5)
C18 C1 C2 C7 2.6(5)
C22 C1 C2 C7 -169.3(3)
C7 C2 C3 C4 12.7(5)
C1 C2 C3 C4 -158.3(3)
C7 C2 C3 C32 -174.2(3)
C1 C2 C3 C32 14.9(5)
C2 C3 C4 C5 -2.9(5)
C32 C3 C4 C5 -175.9(3)
C3 C4 C5 C6 -5.7(5)
C3 C4 C5 C33 174.5(3)
C4 C5 C6 C7 4.7(5)
C33 C5 C6 C7 -175.5(3)
C5 C6 C7 C2 4.7(5)
C5 C6 C7 C8 178.5(3)
C3 C2 C7 C6 -13.5(5)
C1 C2 C7 C6 157.5(3)
C3 C2 C7 C8 172.5(3)
C1 C2 C7 C8 -16.6(5)
C6 C7 C8 C17 -153.5(3)
C2 C7 C8 C17 20.1(5)
C6 C7 C8 C9 24.3(5)
C2 C7 C8 C9 -162.1(3)
C17 C8 C9 C10 -162.8(3)
C7 C8 C9 C10 19.4(5)
C17 C8 C9 C14 12.6(4)
C7 C8 C9 C14 -165.2(3)
C14 C9 C10 C11 5.0(5)
C8 C9 C10 C11 -179.6(3)
C9 C10 C11 O1 179.1(3)
C9 C10 C11 C12 -0.5(5)
O1 C11 C12 C13 177.2(3)
C10 C11 C12 C13 -3.2(5)
C11 C12 C13 C14 2.0(6)
C10 C9 C14 C15 170.6(3)
C8 C9 C14 C15 -5.1(5)
C10 C9 C14 C13 -6.1(5)
C8 C9 C14 C13 178.2(3)
C12 C13 C14 C15 -174.0(3)
C12 C13 C14 C9 2.7(5)
C9 C14 C15 C16 -5.4(5)
C13 C14 C15 C16 171.2(3)
C14 C15 C16 C17 8.6(5)
C7 C8 C17 C16 168.0(3)
C9 C8 C17 C16 -9.8(5)
C7 C8 C17 C18 -9.9(5)
C9 C8 C17 C18 172.3(3)
C15 C16 C17 C8 -0.8(5)
C15 C16 C17 C18 177.1(3)
C22 C1 C18 C19 0.9(5)
C2 C1 C18 C19 -171.1(3)
C22 C1 C18 C17 179.7(3)
C2 C1 C18 C17 7.7(5)
C8 C17 C18 C19 174.8(3)
C16 C17 C18 C19 -3.1(5)
C8 C17 C18 C1 -3.9(5)
C16 C17 C18 C1 178.2(3)
C1 C18 C19 C20 0.9(5)
C17 C18 C19 C20 -177.8(3)
C18 C19 C20 C21 -1.3(5)
C18 C19 C20 C37 -179.0(3)
C19 C20 C21 C22 -0.3(5)
C37 C20 C21 C22 177.4(3)
C20 C21 C22 C1 2.0(5)
C20 C21 C22 C23 -178.0(3)
C18 C1 C22 C21 -2.3(5)
C2 C1 C22 C21 169.7(3)
C18 C1 C22 C23 177.7(3)
C2 C1 C22 C23 -10.3(5)
C21 C22 C23 C32 -178.0(3)
C1 C22 C23 C32 2.0(5)
C21 C22 C23 C24 2.9(5)
C1 C22 C23 C24 -177.2(3)
C32 C23 C24 C25 -3.0(5)
C22 C23 C24 C25 176.1(3)
C23 C24 C25 C26 -7.1(5)
C24 C25 C26 C27 -168.5(4)
C24 C25 C26 C31 7.4(5)
C25 C26 C27 C28 172.9(4)
C31 C26 C27 C28 -3.1(6)
C26 C27 C28 C29 -0.4(6)
C27 C28 C29 O2 -177.5(4)
C27 C28 C29 C30 2.6(6)
O2 C29 C30 C31 179.0(3)
C28 C29 C30 C31 -1.1(6)
C29 C30 C31 C26 -2.3(5)
C29 C30 C31 C32 -175.9(3)
C25 C26 C31 C30 -171.7(3)
C27 C26 C31 C30 4.4(5)
C25 C26 C31 C32 2.2(5)
C27 C26 C31 C32 178.3(3)
C24 C23 C32 C31 12.6(5)
C22 C23 C32 C31 -166.6(3)
C24 C23 C32 C3 -166.6(3)
C22 C23 C32 C3 14.3(5)
C30 C31 C32 C23 161.5(3)
C26 C31 C32 C23 -12.1(5)
C30 C31 C32 C3 -19.4(5)
C26 C31 C32 C3 167.0(3)
C4 C3 C32 C23 150.0(3)
C2 C3 C32 C23 -22.9(5)
C4 C3 C32 C31 -29.2(5)
C2 C3 C32 C31 158.0(3)
C4 C5 C33 C34 -1.2(5)
C6 C5 C33 C34 179.0(3)
C4 C5 C33 C35 119.2(4)
C6 C5 C33 C35 -60.5(4)
C4 C5 C33 C36 -121.4(4)
C6 C5 C33 C36 58.8(4)
C21 C20 C37 C39 -108.4(4)
C19 C20 C37 C39 69.1(4)
C21 C20 C37 C38 131.7(4)
C19 C20 C37 C38 -50.7(5)
C21 C20 C37 C40 10.5(5)
C19 C20 C37 C40 -171.9(3)
C12 C11 O1 C41 -179.7(3)
C10 C11 O1 C41 0.7(5)
C30 C29 O2 C42 9.0(6)
C28 C29 O2 C42 -170.9(4)
C22A C1A C2A C7A -174.1(3)
C18A C1A C2A C7A -2.0(5)
C22A C1A C2A C3A -3.4(5)
C18A C1A C2A C3A 168.7(3)
C7A C2A C3A C4A 15.1(5)
C1A C2A C3A C4A -155.8(3)
C7A C2A C3A C32A -170.7(3)
C1A C2A C3A C32A 18.5(4)
C2A C3A C4A C5A -6.5(5)
C32A C3A C4A C5A 179.7(3)
C3A C4A C5A C6A -3.7(5)
C3A C4A C5A C33A 179.1(3)
C4A C5A C6A C7A 5.4(5)
C33A C5A C6A C7A -177.3(3)
C5A C6A C7A C2A 3.2(5)
C5A C6A C7A C8A 174.9(3)
C1A C2A C7A C6A 157.2(3)
C3A C2A C7A C6A -13.6(5)
C1A C2A C7A C8A -14.7(5)
C3A C2A C7A C8A 174.5(3)
C6A C7A C8A C17A -149.0(3)
C2A C7A C8A C17A 22.7(5)
C6A C7A C8A C9A 29.3(5)
C2A C7A C8A C9A -159.0(3)
C17A C8A C9A C10A -160.3(3)
C7A C8A C9A C10A 21.4(5)
C17A C8A C9A C14A 13.9(5)
C7A C8A C9A C14A -164.4(3)
C14A C9A C10A C11A 4.6(5)
C8A C9A C10A C11A 178.8(3)
C9A C10A C11A O1A -178.2(3)
C9A C10A C11A C12A 0.8(6)
C10A C11A C12A C13A -3.5(6)
O1A C11A C12A C13A 175.6(4)
C11A C12A C13A C14A 0.7(6)
C12A C13A C14A C15A -172.2(4)
C12A C13A C14A C9A 4.7(6)
C10A C9A C14A C15A 169.7(3)
C8A C9A C14A C15A -4.8(5)
C10A C9A C14A C13A -7.2(5)
C8A C9A C14A C13A 178.2(3)
C13A C14A C15A C16A 170.8(3)
C9A C14A C15A C16A -6.1(5)
C14A C15A C16A C17A 8.1(5)
C9A C8A C17A C16A -12.2(5)
C7A C8A C17A C16A 166.2(3)
C9A C8A C17A C18A 167.9(3)
C7A C8A C17A C18A -13.8(5)
C15A C16A C17A C8A 1.1(5)
C15A C16A C17A C18A -179.0(3)
C22A C1A C18A C19A 4.3(5)
C2A C1A C18A C19A -167.9(3)
C22A C1A C18A C17A -176.8(3)
C2A C1A C18A C17A 11.0(5)
C8A C17A C18A C19A 176.1(3)
C16A C17A C18A C19A -3.9(5)
C8A C17A C18A C1A -2.7(5)
C16A C17A C18A C1A 177.3(3)
C1A C18A C19A C20A -2.5(5)
C17A C18A C19A C20A 178.7(3)
C18A C19A C20A C21A -1.0(5)
C18A C19A C20A C37A 179.2(3)
C19A C20A C21A C22A 2.7(5)
C37A C20A C21A C22A -177.5(3)
C20A C21A C22A C1A -0.8(5)
C20A C21A C22A C23A 177.1(3)
C2A C1A C22A C21A 169.3(3)
C18A C1A C22A C21A -2.8(5)
C2A C1A C22A C23A -8.6(5)
C18A C1A C22A C23A 179.3(3)
C21A C22A C23A C32A -172.7(3)
C1A C22A C23A C32A 5.2(5)
C21A C22A C23A C24A 5.7(5)
C1A C22A C23A C24A -176.4(3)
C32A C23A C24A C25A -1.7(5)
C22A C23A C24A C25A 180.0(3)
C23A C24A C25A C26A -6.7(5)
C24A C25A C26A C31A 6.1(5)
C24A C25A C26A C27A -172.0(3)
C25A C26A C27A C28A 177.2(3)
C31A C26A C27A C28A -0.9(5)
C26A C27A C28A C29A -1.3(5)
C27A C28A C29A O2A -179.9(3)
C27A C28A C29A C30A 0.1(5)
O2A C29A C30A C31A -176.5(3)
C28A C29A C30A C31A 3.4(5)
C29A C30A C31A C26A -5.6(5)
C29A C30A C31A C32A 178.4(3)
C25A C26A C31A C30A -173.8(3)
C27A C26A C31A C30A 4.3(5)
C25A C26A C31A C32A 2.4(5)
C27A C26A C31A C32A -179.5(3)
C24A C23A C32A C3A -168.5(3)
C22A C23A C32A C3A 9.9(4)
C24A C23A C32A C31A 10.1(5)
C22A C23A C32A C31A -171.6(3)
C4A C3A C32A C23A 152.2(3)
C2A C3A C32A C23A -21.6(4)
C4A C3A C32A C31A -26.3(5)
C2A C3A C32A C31A 159.8(3)
C30A C31A C32A C23A 165.6(3)
C26A C31A C32A C23A -10.4(4)
C30A C31A C32A C3A -15.9(5)
C26A C31A C32A C3A 168.1(3)
C4A C5A C33A C35A 81.4(4)
C6A C5A C33A C35A -95.7(4)
C4A C5A C33A C36A -158.8(3)
C6A C5A C33A C36A 24.1(5)
C4A C5A C33A C34A -38.5(5)
C6A C5A C33A C34A 144.4(4)
C19A C20A C37A C39A 97.6(4)
C21A C20A C37A C39A -82.3(4)
C19A C20A C37A C38A -22.7(5)
C21A C20A C37A C38A 157.4(3)
C19A C20A C37A C40A -142.3(4)
C21A C20A C37A C40A 37.9(5)
C10A C11A O1A C41A 6.3(6)
C12A C11A O1A C41A -172.8(4)
C30A C29A O2A C42A 9.1(5)
C28A C29A O2A C42A -170.8(3)
C22B C1B C2B C7B -173.0(3)
C18B C1B C2B C7B -1.5(4)
C22B C1B C2B C3B -2.3(4)
C18B C1B C2B C3B 169.1(3)
C7B C2B C3B C4B 13.0(4)
C1B C2B C3B C4B -157.6(3)
C7B C2B C3B C32B -172.8(3)
C1B C2B C3B C32B 16.6(4)
C2B C3B C4B C5B -4.0(5)
C32B C3B C4B C5B -177.9(3)
C3B C4B C5B C6B -5.7(5)
C3B C4B C5B C33B 174.9(3)
C4B C5B C6B C7B 6.4(5)
C33B C5B C6B C7B -174.1(3)
C5B C6B C7B C2B 2.5(5)
C5B C6B C7B C8B 175.5(3)
C3B C2B C7B C6B -12.4(5)
C1B C2B C7B C6B 158.2(3)
C3B C2B C7B C8B 174.4(3)
C1B C2B C7B C8B -15.0(4)
C6B C7B C8B C17B -150.6(3)
C2B C7B C8B C17B 22.4(4)
C6B C7B C8B C9B 28.1(5)
C2B C7B C8B C9B -159.0(3)
C17B C8B C9B C10B -161.5(3)
C7B C8B C9B C10B 19.9(5)
C17B C8B C9B C14B 12.2(4)
C7B C8B C9B C14B -166.4(3)
C14B C9B C10B C11B 3.2(5)
C8B C9B C10B C11B 176.9(3)
C9B C10B C11B O1B -179.2(3)
C9B C10B C11B C12B 0.0(5)
O1B C11B C12B C13B 177.8(3)
C10B C11B C12B C13B -1.5(6)
C11B C12B C13B C14B -0.3(6)
C12B C13B C14B C15B -172.2(3)
C12B C13B C14B C9B 3.6(5)
C10B C9B C14B C15B 171.0(3)
C8B C9B C14B C15B -3.1(5)
C10B C9B C14B C13B -4.9(5)
C8B C9B C14B C13B -179.0(3)
C13B C14B C15B C16B 169.4(3)
C9B C14B C15B C16B -6.3(5)
C14B C15B C16B C17B 6.8(5)
C9B C8B C17B C16B -11.9(5)
C7B C8B C17B C16B 166.8(3)
C9B C8B C17B C18B 167.9(3)
C7B C8B C17B C18B -13.4(4)
C15B C16B C17B C8B 2.5(5)
C15B C16B C17B C18B -177.3(3)
C22B C1B C18B C19B 1.6(4)
C2B C1B C18B C19B -169.9(3)
C22B C1B C18B C17B -178.0(3)
C2B C1B C18B C17B 10.5(4)
C8B C17B C18B C19B 177.7(3)
C16B C17B C18B C19B -2.5(5)
C8B C17B C18B C1B -2.8(4)
C16B C17B C18B C1B 177.0(3)
C1B C18B C19B C20B -1.2(5)
C17B C18B C19B C20B 178.3(3)
C18B C19B C20B C21B -0.1(5)
C18B C19B C20B C37B -179.3(3)
C19B C20B C21B C22B 1.1(5)
C37B C20B C21B C22B -179.7(3)
C20B C21B C22B C1B -0.7(5)
C20B C21B C22B C23B 178.4(3)
C18B C1B C22B C21B -0.7(4)
C2B C1B C22B C21B 170.7(3)
C18B C1B C22B C23B -179.8(3)
C2B C1B C22B C23B -8.4(4)
C21B C22B C23B C32B -174.3(3)
C1B C22B C23B C32B 4.8(4)
C21B C22B C23B C24B 3.1(5)
C1B C22B C23B C24B -177.8(3)
C32B C23B C24B C25B 0.0(5)
C22B C23B C24B C25B -177.4(3)
C23B C24B C25B C26B -7.1(5)
C24B C25B C26B C31B 3.3(5)
C24B C25B C26B C27B -171.3(3)
C25B C26B C27B C28B 172.5(3)
C31B C26B C27B C28B -2.2(5)
C26B C27B C28B C29B -2.0(5)
C27B C28B C29B O2B -177.1(3)
C27B C28B C29B C30B 2.8(5)
O2B C29B C30B C31B -179.4(3)
C28B C29B C30B C31B 0.6(5)
C25B C26B C31B C30B -169.2(3)
C27B C26B C31B C30B 5.5(5)
C25B C26B C31B C32B 7.0(5)
C27B C26B C31B C32B -178.3(3)
C29B C30B C31B C26B -4.8(5)
C29B C30B C31B C32B 179.2(3)
C24B C23B C32B C31B 10.3(4)
C22B C23B C32B C31B -172.3(3)
C24B C23B C32B C3B -168.1(3)
C22B C23B C32B C3B 9.2(4)
C26B C31B C32B C23B -13.6(4)
C30B C31B C32B C23B 162.4(3)
C26B C31B C32B C3B 164.7(3)
C30B C31B C32B C3B -19.3(5)
C4B C3B C32B C23B 153.8(3)
C2B C3B C32B C23B -20.1(4)
C4B C3B C32B C31B -24.6(5)
C2B C3B C32B C31B 161.6(3)
C4B C5B C33B C35B 58.8(4)
C6B C5B C33B C35B -120.6(4)
C4B C5B C33B C36B -179.6(3)
C6B C5B C33B C36B 1.0(5)
C4B C5B C33B C34B -59.9(4)
C6B C5B C33B C34B 120.7(4)
C19B C20B C37B C38B -10.0(5)
C21B C20B C37B C38B 170.8(3)
C19B C20B C37B C40B -130.5(4)
C21B C20B C37B C40B 50.3(5)
C19B C20B C37B C39B 110.1(4)
C21B C20B C37B C39B -69.1(4)
C10B C11B O1B C41B -9.8(5)
C12B C11B O1B C41B 170.9(3)
C30B C29B O2B C42B -1.4(5)
C28B C29B O2B C42B 178.6(3)
C18C C1C C2C C3C 173.1(3)
C22C C1C C2C C3C 2.8(4)
C18C C1C C2C C7C 2.6(5)
C22C C1C C2C C7C -167.7(3)
C7C C2C C3C C4C 12.2(5)
C1C C2C C3C C4C -158.3(3)
C7C C2C C3C C32C -175.2(3)
C1C C2C C3C C32C 14.3(4)
C2C C3C C4C C5C -2.0(5)
C32C C3C C4C C5C -174.4(3)
C3C C4C C5C C6C -6.4(5)
C3C C4C C5C C33C 173.2(3)
C4C C5C C6C C7C 4.8(5)
C33C C5C C6C C7C -174.7(3)
C5C C6C C7C C2C 5.0(5)
C5C C6C C7C C8C 179.3(3)
C3C C2C C7C C6C -13.5(5)
C1C C2C C7C C6C 157.0(3)
C3C C2C C7C C8C 171.9(3)
C1C C2C C7C C8C -17.6(4)
C6C C7C C8C C17C -153.4(3)
C2C C7C C8C C17C 20.9(4)
C6C C7C C8C C9C 24.6(5)
C2C C7C C8C C9C -161.2(3)
C17C C8C C9C C14C 12.1(4)
C7C C8C C9C C14C -165.9(3)
C17C C8C C9C C10C -165.3(3)
C7C C8C C9C C10C 16.7(5)
C14C C9C C10C C11C 5.1(5)
C8C C9C C10C C11C -177.5(3)
C9C C10C C11C O1C 178.2(3)
C9C C10C C11C C12C -2.5(5)
C10C C11C C12C C13C -1.1(5)
O1C C11C C12C C13C 178.3(3)
C11C C12C C13C C14C 1.9(5)
C10C C9C C14C C15C 172.9(3)
C8C C9C C14C C15C -4.7(5)
C10C C9C C14C C13C -4.3(5)
C8C C9C C14C C13C 178.2(3)
C12C C13C C14C C15C -176.2(3)
C12C C13C C14C C9C 0.9(5)
C9C C14C C15C C16C -4.5(5)
C13C C14C C15C C16C 172.6(3)
C14C C15C C16C C17C 6.3(5)
C9C C8C C17C C16C -10.6(4)
C7C C8C C17C C16C 167.5(3)
C9C C8C C17C C18C 172.7(3)
C7C C8C C17C C18C -9.2(4)
C15C C16C C17C C8C 1.5(5)
C15C C16C C17C C18C 178.1(3)
C22C C1C C18C C19C 1.0(4)
C2C C1C C18C C19C -169.2(3)
C22C C1C C18C C17C 179.4(3)
C2C C1C C18C C17C 9.2(4)
C8C C17C C18C C19C 172.7(3)
C16C C17C C18C C19C -4.0(5)
C8C C17C C18C C1C -5.7(4)
C16C C17C C18C C1C 177.7(3)
C1C C18C C19C C20C 2.3(5)
C17C C18C C19C C20C -176.1(3)
C18C C19C C20C C21C -3.7(5)
C18C C19C C20C C37C 176.8(3)
C19C C20C C21C C22C 2.0(5)
C37C C20C C21C C22C -178.5(3)
C20C C21C C22C C1C 1.1(5)
C20C C21C C22C C23C -179.8(3)
C18C C1C C22C C21C -2.7(5)
C2C C1C C22C C21C 167.6(3)
C18C C1C C22C C23C 178.2(3)
C2C C1C C22C C23C -11.6(4)
C21C C22C C23C C32C -176.2(3)
C1C C22C C23C C32C 2.9(4)
C21C C22C C23C C24C 4.1(5)
C1C C22C C23C C24C -176.8(3)
C32C C23C C24C C25C 0.1(5)
C22C C23C C24C C25C 179.8(3)
C23C C24C C25C C26C -8.4(5)
C24C C25C C26C C27C -170.9(3)
C24C C25C C26C C31C 5.5(5)
C25C C26C C27C C28C 170.7(3)
C31C C26C C27C C28C -5.8(5)
C26C C27C C28C C29C -0.6(6)
C27C C28C C29C O2C -174.6(3)
C27C C28C C29C C30C 4.5(5)
O2C C29C C30C C31C 177.1(3)
C28C C29C C30C C31C -2.0(5)
C29C C30C C31C C26C -4.4(5)
C29C C30C C31C C32C -177.8(3)
C25C C26C C31C C30C -168.5(3)
C27C C26C C31C C30C 8.1(5)
C25C C26C C31C C32C 5.2(5)
C27C C26C C31C C32C -178.2(3)
C24C C23C C32C C31C 10.8(4)
C22C C23C C32C C31C -169.0(3)
C24C C23C C32C C3C -166.3(3)
C22C C23C C32C C3C 13.9(4)
C30C C31C C32C C23C 160.0(3)
C26C C31C C32C C23C -13.4(5)
C30C C31C C32C C3C -23.1(5)
C26C C31C C32C C3C 163.6(3)
C4C C3C C32C C23C 149.7(3)
C2C C3C C32C C23C -22.7(4)
C4C C3C C32C C31C -27.4(5)
C2C C3C C32C C31C 160.3(3)
C6C C5C C33C C36C -71.0(5)
C4C C5C C33C C36C 109.5(5)
C6C C5C C33C C34X 113.0(9)
C4C C5C C33C C34X -66.6(9)
C6C C5C C33C C36X -9.9(9)
C4C C5C C33C C36X 170.6(8)
C6C C5C C33C C35C 166.7(4)
C4C C5C C33C C35C -12.9(5)
C6C C5C C33C C35X -131.8(8)
C4C C5C C33C C35X 48.7(8)
C6C C5C C33C C34C 47.4(5)
C4C C5C C33C C34C -132.1(4)
C21C C20C C37C C40C 24.9(4)
C19C C20C C37C C40C -155.6(3)
C21C C20C C37C C38C 144.8(4)
C19C C20C C37C C38C -35.7(5)
C21C C20C C37C C39C -95.4(4)
C19C C20C C37C C39C 84.1(4)
C10C C11C O1C C41C -9.8(5)
C12C C11C O1C C41C 170.8(3)
C30C C29C O2C C42C -8.4(5)
C28C C29C O2C C42C 170.7(3)
